data_1503120
loop_
_publ_author_name
'Nagano, Masanobu'
'Doi, Mitsunobu'
'Kurihara, Masaaki'
'Suemune, Hiroshi'
'Tanaka, Masakazu'

_publ_section_title
;
 Stabilized alpha-helix-catalyzed enantioselective epoxidation of
 alpha,beta-unsaturated ketones.
;
_journal_issue 15
_journal_name_full 'Organic letters'
_journal_page_first 3564
_journal_page_last 3566
_journal_paper_doi 10.1021/ol101435w
_journal_volume 12
_journal_year 2010
_chemical_absolute_configuration rm
_chemical_compound_source synthesis
_chemical_formula_moiety 'C44 H78 N6 O11 '
_chemical_formula_sum 'C44 H78 N6 O11'
_chemical_formula_weight 867.12
_chemical_melting_point 209
_chemical_name_systematic
; 
 Boc-(Leu-Leu-Ac5c[OMe])2-OMe 
;
_space_group_IT_number 144
_symmetry_cell_setting trigonal
_symmetry_space_group_name_Hall 'P 31'
_symmetry_space_group_name_H-M 'P 31'
_atom_sites_solution_hydrogens geom
_atom_sites_solution_primary direct
_atom_sites_solution_secondary difmap
_audit_creation_method SHELXL-97
_cell_angle_alpha 90.00
_cell_angle_beta 90.00
_cell_angle_gamma 120.00
_cell_formula_units_Z 9
_cell_length_a 21.328(3)
_cell_length_b 21.328(3)
_cell_length_c 29.108(6)
_cell_measurement_reflns_used 73389
_cell_measurement_temperature 293(2)
_cell_measurement_theta_max 27.5
_cell_measurement_theta_min 3.0
_cell_volume 11467(3)
_computing_cell_refinement 'RIGAKU Software'
_computing_data_collection 'RIGAKU Software'
_computing_data_reduction 'RIGAKU Software'
_computing_structure_refinement 'SHELXL-97 (Sheldrick, 1997)'
_computing_structure_solution 'SHELXD (Seldrick & Gould, 1996)'
_diffrn_ambient_temperature 293(2)
_diffrn_detector_area_resol_mean 10.00
_diffrn_measured_fraction_theta_full 0.998
_diffrn_measured_fraction_theta_max 0.998
_diffrn_measurement_device_type 'RIGAKU RAXIS-RAPID'
_diffrn_measurement_method \w
_diffrn_radiation_monochromator graphite
_diffrn_radiation_source 'fine-focus sealed tube'
_diffrn_radiation_type MoK\a
_diffrn_radiation_wavelength 0.71073
_diffrn_reflns_av_R_equivalents 0.0396
_diffrn_reflns_av_sigmaI/netI 0.0261
_diffrn_reflns_limit_h_max 25
_diffrn_reflns_limit_h_min -25
_diffrn_reflns_limit_k_max 24
_diffrn_reflns_limit_k_min -25
_diffrn_reflns_limit_l_max 34
_diffrn_reflns_limit_l_min -34
_diffrn_reflns_number 87127
_diffrn_reflns_theta_full 24.71
_diffrn_reflns_theta_max 24.71
_diffrn_reflns_theta_min 3.00
_exptl_absorpt_coefficient_mu 0.081
_exptl_absorpt_correction_type none
_exptl_crystal_colour colorless
_exptl_crystal_density_diffrn 1.130
_exptl_crystal_density_method 'not measured'
_exptl_crystal_description block
_exptl_crystal_F_000 4248
_exptl_crystal_size_max 0.70
_exptl_crystal_size_mid 0.30
_exptl_crystal_size_min 0.30
_refine_diff_density_max 1.136
_refine_diff_density_min -0.401
_refine_diff_density_rms 0.078
_refine_ls_abs_structure_details 'Flack H D (1983), Acta Cryst. A39, 876-881'
_refine_ls_abs_structure_Flack -1.3(15)
_refine_ls_extinction_method none
_refine_ls_goodness_of_fit_ref 1.059
_refine_ls_hydrogen_treatment constr
_refine_ls_matrix_type fullcycle
_refine_ls_number_parameters 1648
_refine_ls_number_reflns 13014
_refine_ls_number_restraints 165
_refine_ls_restrained_S_all 1.055
_refine_ls_R_factor_all 0.1047
_refine_ls_R_factor_gt 0.0951
_refine_ls_shift/su_max 0.014
_refine_ls_shift/su_mean 0.002
_refine_ls_structure_factor_coef Fsqd
_refine_ls_weighting_details 'calc w=1/[\s^2^(Fo^2^)+(0.1944P)^2^+8.5070P] where P=(Fo^2^+2Fc^2^)/3'
_refine_ls_weighting_scheme calc
_refine_ls_wR_factor_gt 0.2649
_refine_ls_wR_factor_ref 0.2788
_reflns_number_gt 11176
_reflns_number_total 13014
_reflns_threshold_expression I>2\s(I)
_cod_data_source_file ol101435w_si_002.cif
_cod_data_source_block nag7
_cod_depositor_comments
;
The following automatic conversions were performed:

'_symmetry_cell_setting' value 'Trigonal' changed to 'trigonal'
according to /home/saulius/struct/CIF-dictionaries/cif_core.dic
dictionary named 'cif_core.dic' version 2.4.2 from 2011-04-26.

Automatic conversion script
Id: cif_fix_values 1715 2011-07-08 13:25:40Z adriana 
;
_cod_original_sg_symbol_Hall 'P 32'
_cod_original_sg_symbol_H-M 'P3(2)   '
_cod_database_code 1503120

loop_
_symmetry_equiv_pos_as_xyz
'x, y, z'
'-y, x-y, z+1/3'
'-x+y, -x, z+2/3'

loop_
_atom_site_label
_atom_site_type_symbol
_atom_site_fract_x
_atom_site_fract_y
_atom_site_fract_z
_atom_site_U_iso_or_equiv
_atom_site_adp_type
_atom_site_occupancy
_atom_site_symmetry_multiplicity
_atom_site_calc_flag
_atom_site_refinement_flags
O1_10 O 0.4560(3) 0.8849(3) 0.76955(15) 0.0478(10) Uani 1 1 d .
C11_10 C 0.4125(4) 0.9209(4) 0.7753(2) 0.0502(15) Uani 1 1 d .
C2_10 C 0.4139(6) 0.9314(6) 0.8270(3) 0.077(2) Uani 1 1 d .
H2A_10 H 0.4627 0.9636 0.8368 0.115 Uiso 1 1 calc R
H2B_10 H 0.3958 0.8855 0.8421 0.115 Uiso 1 1 calc R
H2C_10 H 0.3840 0.9518 0.8349 0.115 Uiso 1 1 calc R
C3_10 C 0.3358(4) 0.8704(5) 0.7599(3) 0.0573(17) Uani 1 1 d .
H3A_10 H 0.3350 0.8635 0.7273 0.086 Uiso 1 1 calc R
H3B_10 H 0.3061 0.8910 0.7675 0.086 Uiso 1 1 calc R
H3C_10 H 0.3175 0.8246 0.7751 0.086 Uiso 1 1 calc R
C4_10 C 0.4476(6) 0.9929(5) 0.7498(4) 0.077(2) Uani 1 1 d .
H4A_10 H 0.4457 0.9843 0.7174 0.115 Uiso 1 1 calc R
H4B_10 H 0.4971 1.0217 0.7593 0.115 Uiso 1 1 calc R
H4C_10 H 0.4220 1.0182 0.7568 0.115 Uiso 1 1 calc R
C5_10 C 0.4589(3) 0.8576(3) 0.7285(2) 0.0406(13) Uani 1 1 d .
O5_10 O 0.4353(3) 0.8662(3) 0.69267(15) 0.0480(10) Uani 1 1 d .
N1_11 N 0.4916(3) 0.8160(3) 0.73158(17) 0.0442(12) Uani 1 1 d .
H1_11 H 0.5062 0.8091 0.7576 0.053 Uiso 1 1 calc R
C1A_11 C 0.5007(3) 0.7846(3) 0.6908(2) 0.0421(13) Uani 1 1 d .
H1A_11 H 0.5242 0.8229 0.6677 0.051 Uiso 1 1 calc R
C2_11 C 0.5505(4) 0.7525(4) 0.7001(2) 0.0451(14) Uani 1 1 d .
H2A_11 H 0.5281 0.7152 0.7234 0.054 Uiso 1 1 calc R
H2B_11 H 0.5539 0.7295 0.6722 0.054 Uiso 1 1 calc R
C3_11 C 0.6258(4) 0.8067(4) 0.7156(2) 0.0539(16) Uani 1 1 d .
H3_11 H 0.6222 0.8284 0.7444 0.065 Uiso 1 1 calc R
C4_11 C 0.6665(5) 0.8666(5) 0.6814(3) 0.0634(19) Uani 1 1 d .
H4A_11 H 0.7137 0.8997 0.6933 0.095 Uiso 1 1 calc R
H4B_11 H 0.6405 0.8918 0.6760 0.095 Uiso 1 1 calc R
H4C_11 H 0.6713 0.8464 0.6530 0.095 Uiso 1 1 calc R
C5_11 C 0.6659(5) 0.7650(5) 0.7253(3) 0.065(2) Uani 1 1 d .
H5A_11 H 0.6389 0.7274 0.7473 0.098 Uiso 1 1 calc R
H5B_11 H 0.7130 0.7977 0.7374 0.098 Uiso 1 1 calc R
H5C_11 H 0.6706 0.7440 0.6973 0.098 Uiso 1 1 calc R
C6_11 C 0.4302(3) 0.7257(3) 0.67080(19) 0.0385(12) Uani 1 1 d .
O6_11 O 0.4285(2) 0.7067(2) 0.63015(14) 0.0439(9) Uani 1 1 d .
N1_12 N 0.3688(3) 0.6963(3) 0.69610(17) 0.0435(11) Uani 1 1 d .
H1_12 H 0.3696 0.7067 0.7247 0.052 Uiso 1 1 calc R
C1A_12 C 0.3018(4) 0.6471(4) 0.6734(3) 0.0600(18) Uani 1 1 d .
H1A_12 H 0.3074 0.6080 0.6601 0.072 Uiso 1 1 calc R
C2_12 C 0.2358(6) 0.6123(6) 0.7062(4) 0.087(3) Uani 1 1 d .
H2A_12 H 0.1915 0.5950 0.6887 0.105 Uiso 1 1 calc R
H2B_12 H 0.2390 0.6481 0.7280 0.105 Uiso 1 1 calc R
C3_12 C 0.2348(7) 0.5465(7) 0.7328(4) 0.094(3) Uani 1 1 d .
H3_12 H 0.2689 0.5667 0.7584 0.113 Uiso 1 1 calc R
C4_12 C 0.1565(7) 0.5054(8) 0.7533(6) 0.118(4) Uani 1 1 d .
H4A_12 H 0.1479 0.5385 0.7709 0.177 Uiso 1 1 calc R
H4B_12 H 0.1517 0.4671 0.7729 0.177 Uiso 1 1 calc R
H4C_12 H 0.1218 0.4854 0.7288 0.177 Uiso 1 1 calc R
C5_12 C 0.2511(9) 0.4974(7) 0.7079(5) 0.110(4) Uani 1 1 d .
H5A_12 H 0.2997 0.5236 0.6964 0.165 Uiso 1 1 calc R
H5B_12 H 0.2180 0.4764 0.6827 0.165 Uiso 1 1 calc R
H5C_12 H 0.2463 0.4598 0.7282 0.165 Uiso 1 1 calc R
C6_12 C 0.2825(4) 0.6820(5) 0.6347(3) 0.0571(18) Uani 1 1 d .
O6_12 O 0.2435(3) 0.6440(4) 0.6033(2) 0.0714(15) Uani 1 1 d .
N1_13 N 0.3094(4) 0.7534(4) 0.6359(2) 0.0548(14) Uani 1 1 d .
H1_13 H 0.3347 0.7782 0.6591 0.066 Uiso 1 1 calc R
C1A_13 C 0.2959(6) 0.7890(6) 0.5978(3) 0.072(2) Uani 1 1 d D
C2_13 C 0.3316(6) 0.8702(6) 0.6071(3) 0.091(3) Uani 1 1 d DU
H2A_13 H 0.3511 0.8978 0.5791 0.109 Uiso 1 1 calc R
H2B_13 H 0.3702 0.8854 0.6295 0.109 Uiso 1 1 calc R
C3_13 C 0.2693(7) 0.8796(8) 0.6261(4) 0.118(5) Uani 1 1 d DU
H3_13 H 0.2850 0.9073 0.6548 0.142 Uiso 1 1 calc R
O3_13 O 0.2474(13) 0.9171(11) 0.5938(6) 0.232(9) Uani 1 1 d DU
C4_13 C 0.2012(8) 0.8059(8) 0.6356(5) 0.136(6) Uani 1 1 d DU
H4A_13 H 0.2026 0.7856 0.6652 0.163 Uiso 1 1 calc R
H4B_13 H 0.1566 0.8073 0.6325 0.163 Uiso 1 1 calc R
C5_13 C 0.2153(8) 0.7685(9) 0.5950(4) 0.111(4) Uani 1 1 d DU
H5A_13 H 0.2058 0.7850 0.5661 0.134 Uiso 1 1 calc R
H5B_13 H 0.1842 0.7164 0.5970 0.134 Uiso 1 1 calc R
C6_13 C 0.3214(5) 0.7736(5) 0.5520(3) 0.069(2) Uani 1 1 d .
O6_13 O 0.2929(5) 0.7703(5) 0.5165(2) 0.098(2) Uani 1 1 d .
C7_13 C 0.2824(13) 0.9957(11) 0.5922(9) 0.169(8) Uani 1 1 d DU
H7A_13 H 0.2598 1.0097 0.5690 0.254 Uiso 1 1 calc R
H7B_13 H 0.3328 1.0156 0.5850 0.254 Uiso 1 1 calc R
H7C_13 H 0.2778 1.0136 0.6215 0.254 Uiso 1 1 calc R
N1_14 N 0.3849(3) 0.7721(3) 0.55507(19) 0.0511(13) Uani 1 1 d .
H1_14 H 0.4067 0.7806 0.5811 0.061 Uiso 1 1 calc R
C1A_14 C 0.4160(4) 0.7567(4) 0.5158(2) 0.0563(17) Uani 1 1 d .
H1A_14 H 0.4133 0.7838 0.4894 0.068 Uiso 1 1 calc R
C2_14 C 0.4966(4) 0.7819(4) 0.5255(3) 0.0568(17) Uani 1 1 d .
H2A_14 H 0.5004 0.7623 0.5548 0.068 Uiso 1 1 calc R
H2B_14 H 0.5147 0.7632 0.5018 0.068 Uiso 1 1 calc R
C3_14 C 0.5436(6) 0.8655(5) 0.5268(4) 0.085(3) Uani 1 1 d .
H3_14 H 0.5192 0.8841 0.5464 0.102 Uiso 1 1 calc R
C4_14 C 0.6167(5) 0.8872(5) 0.5480(4) 0.076(2) Uani 1 1 d .
H4A_14 H 0.6456 0.9390 0.5491 0.114 Uiso 1 1 calc R
H4B_14 H 0.6410 0.8683 0.5297 0.114 Uiso 1 1 calc R
H4C_14 H 0.6099 0.8679 0.5785 0.114 Uiso 1 1 calc R
C5_14 C 0.5511(10) 0.8979(10) 0.4777(7) 0.151(7) Uani 1 1 d .
H5A_14 H 0.5039 0.8836 0.4657 0.227 Uiso 1 1 calc R
H5B_14 H 0.5749 0.8803 0.4579 0.227 Uiso 1 1 calc R
H5C_14 H 0.5791 0.9497 0.4793 0.227 Uiso 1 1 calc R
C6_14 C 0.3791(4) 0.6774(4) 0.5032(2) 0.0446(14) Uani 1 1 d .
O6_14 O 0.3685(3) 0.6571(3) 0.46327(15) 0.0527(11) Uani 1 1 d .
N1_15 N 0.3582(3) 0.6295(3) 0.53754(16) 0.0387(10) Uani 1 1 d .
H1_15 H 0.3674 0.6444 0.5655 0.046 Uiso 1 1 calc R
C1A_15 C 0.3198(3) 0.5522(3) 0.5278(2) 0.0372(12) Uani 1 1 d .
H1A_15 H 0.3498 0.5421 0.5069 0.045 Uiso 1 1 calc R
C2_15 C 0.3092(4) 0.5089(3) 0.5729(2) 0.0444(13) Uani 1 1 d .
H2A_15 H 0.3556 0.5277 0.5881 0.053 Uiso 1 1 calc R
H2B_15 H 0.2775 0.5164 0.5932 0.053 Uiso 1 1 calc R
C3_15 C 0.2770(4) 0.4274(4) 0.5652(2) 0.0460(14) Uani 1 1 d .
H3_15 H 0.2325 0.4097 0.5471 0.055 Uiso 1 1 calc R
C4_15 C 0.2573(5) 0.3882(5) 0.6120(3) 0.069(2) Uani 1 1 d .
H4A_15 H 0.2241 0.3986 0.6279 0.103 Uiso 1 1 calc R
H4B_15 H 0.3005 0.4048 0.6301 0.103 Uiso 1 1 calc R
H4C_15 H 0.2352 0.3370 0.6072 0.103 Uiso 1 1 calc R
C5_15 C 0.3285(5) 0.4118(5) 0.5389(3) 0.0604(18) Uani 1 1 d .
H5A_15 H 0.3068 0.3606 0.5342 0.091 Uiso 1 1 calc R
H5B_15 H 0.3726 0.4291 0.5560 0.091 Uiso 1 1 calc R
H5C_15 H 0.3390 0.4358 0.5096 0.091 Uiso 1 1 calc R
C6_15 C 0.2479(3) 0.5277(3) 0.50478(19) 0.0405(13) Uani 1 1 d .
O6_15 O 0.2254(2) 0.4803(2) 0.47403(14) 0.0437(9) Uani 1 1 d .
N1_16 N 0.2086(3) 0.5561(3) 0.52037(19) 0.0472(12) Uani 1 1 d .
H1_16 H 0.2262 0.5890 0.5413 0.057 Uiso 1 1 calc R
C1A_16 C 0.1358(4) 0.5319(4) 0.5024(2) 0.0506(15) Uani 1 1 d D
C2_16 C 0.1412(6) 0.5573(6) 0.4510(3) 0.075(2) Uani 1 1 d D
H2A_16 H 0.1906 0.5789 0.4399 0.090 Uiso 1 1 calc R
H2B_16 H 0.1101 0.5167 0.4313 0.090 Uiso 1 1 calc R
C3_16 C 0.1158(9) 0.6137(9) 0.4516(6) 0.124(5) Uani 1 1 d DU
H3_16 H 0.1538 0.6558 0.4353 0.149 Uiso 1 1 calc R
O3_16 O 0.0516(10) 0.5886(10) 0.4234(7) 0.222(8) Uani 1 1 d DU
C4_16 C 0.1227(18) 0.6379(9) 0.5021(5) 0.224(13) Uani 1 1 d DU
H4A_16 H 0.0902 0.6563 0.5086 0.268 Uiso 1 1 calc R
H4B_16 H 0.1719 0.6753 0.5090 0.268 Uiso 1 1 calc R
C5_16 C 0.1016(5) 0.5689(6) 0.5304(4) 0.078(3) Uani 1 1 d D
H5A_16 H 0.0494 0.5383 0.5324 0.094 Uiso 1 1 calc R
H5B_16 H 0.1216 0.5808 0.5612 0.094 Uiso 1 1 calc R
C6_16 C 0.0880(4) 0.4518(4) 0.5080(2) 0.0506(15) Uani 1 1 d .
O6_16 O 0.0394(3) 0.4123(4) 0.4817(2) 0.0720(15) Uani 1 1 d .
C7_16 C 0.0418(15) 0.6462(14) 0.4054(10) 0.219(12) Uani 1 1 d DU
H7A_16 H -0.0026 0.6259 0.3883 0.328 Uiso 1 1 calc R
H7B_16 H 0.0816 0.6764 0.3856 0.328 Uiso 1 1 calc R
H7C_16 H 0.0399 0.6747 0.4303 0.328 Uiso 1 1 calc R
O8_16 O 0.1002(3) 0.4285(3) 0.5473(2) 0.0644(13) Uani 1 1 d D
C8_16 C 0.0517(6) 0.3515(5) 0.5579(4) 0.086(3) Uani 1 1 d D
H8A_16 H 0.0650 0.3402 0.5870 0.129 Uiso 1 1 calc R
H8B_16 H 0.0558 0.3223 0.5344 0.129 Uiso 1 1 calc R
H8C_16 H 0.0026 0.3417 0.5594 0.129 Uiso 1 1 calc R
O1_20 O 0.7494(3) 0.5280(3) 0.74541(16) 0.0502(11) Uani 1 1 d .
C12_20 C 0.7026(5) 0.5582(5) 0.7579(3) 0.064(2) Uani 1 1 d .
C2_20 C 0.7143(7) 0.5697(8) 0.8094(4) 0.095(4) Uani 1 1 d .
H2A_20 H 0.7631 0.6073 0.8154 0.143 Uiso 1 1 calc R
H2B_20 H 0.7059 0.5256 0.8237 0.143 Uiso 1 1 calc R
H2C_20 H 0.6812 0.5835 0.8218 0.143 Uiso 1 1 calc R
C3_20 C 0.6249(6) 0.4981(6) 0.7514(3) 0.080(2) Uani 1 1 d .
H3A_20 H 0.6165 0.4566 0.7691 0.120 Uiso 1 1 calc R
H3B_20 H 0.6164 0.4851 0.7195 0.120 Uiso 1 1 calc R
H3C_20 H 0.5927 0.5145 0.7615 0.120 Uiso 1 1 calc R
C4_20 C 0.7207(8) 0.6258(7) 0.7311(5) 0.110(4) Uani 1 1 d .
H4A_20 H 0.7705 0.6617 0.7362 0.165 Uiso 1 1 calc R
H4B_20 H 0.6902 0.6443 0.7411 0.165 Uiso 1 1 calc R
H4C_20 H 0.7131 0.6145 0.6989 0.165 Uiso 1 1 calc R
C5_20 C 0.7497(3) 0.5049(3) 0.7031(2) 0.0420(13) Uani 1 1 d .
O5_20 O 0.7157(3) 0.5095(3) 0.67018(16) 0.0516(11) Uani 1 1 d .
N1_21 N 0.7918(3) 0.4742(3) 0.69971(18) 0.0434(11) Uani 1 1 d .
H1_21 H 0.8121 0.4690 0.7238 0.052 Uiso 1 1 calc R
C1A_21 C 0.8024(3) 0.4502(3) 0.6558(2) 0.0420(13) Uani 1 1 d .
H1A_21 H 0.8161 0.4903 0.6342 0.050 Uiso 1 1 calc R
C2_21 C 0.8655(4) 0.4346(5) 0.6572(3) 0.0608(19) Uani 1 1 d .
H2A_21 H 0.8544 0.3973 0.6800 0.073 Uiso 1 1 calc R
H2B_21 H 0.8682 0.4151 0.6276 0.073 Uiso 1 1 calc R
C3_21 C 0.9393(5) 0.4988(7) 0.6680(4) 0.090(3) Uani 1 1 d .
H3_21 H 0.9401 0.5149 0.6997 0.108 Uiso 1 1 calc R
C4_21 C 0.9606(8) 0.5610(8) 0.6353(6) 0.122(5) Uani 1 1 d .
H4A_21 H 1.0072 0.6005 0.6438 0.183 Uiso 1 1 calc R
H4B_21 H 0.9253 0.5763 0.6365 0.183 Uiso 1 1 calc R
H4C_21 H 0.9630 0.5457 0.6046 0.183 Uiso 1 1 calc R
C5_21 C 0.9944(8) 0.4699(12) 0.6628(8) 0.154(8) Uani 1 1 d .
H5A_21 H 1.0424 0.5081 0.6701 0.231 Uiso 1 1 calc R
H5B_21 H 0.9932 0.4542 0.6318 0.231 Uiso 1 1 calc R
H5C_21 H 0.9809 0.4300 0.6834 0.231 Uiso 1 1 calc R
C6_21 C 0.7348(4) 0.3858(4) 0.6369(2) 0.0426(13) Uani 1 1 d .
O6_21 O 0.7330(3) 0.3720(3) 0.59497(14) 0.0481(10) Uani 1 1 d .
N1_22 N 0.6775(3) 0.3463(3) 0.66398(17) 0.0390(10) Uani 1 1 d .
H1_22 H 0.6808 0.3536 0.6932 0.047 Uiso 1 1 calc R
C1A_22 C 0.6100(3) 0.2910(3) 0.6439(2) 0.0417(13) Uani 1 1 d .
H1A_22 H 0.6194 0.2548 0.6296 0.050 Uiso 1 1 calc R
C2_22 C 0.5543(3) 0.2530(4) 0.6815(2) 0.0445(13) Uani 1 1 d .
H2A_22 H 0.5458 0.2885 0.6967 0.053 Uiso 1 1 calc R
H2B_22 H 0.5748 0.2348 0.7041 0.053 Uiso 1 1 calc R
C3_22 C 0.4811(4) 0.1900(4) 0.6661(2) 0.0525(16) Uani 1 1 d .
H3_22 H 0.4596 0.2087 0.6442 0.063 Uiso 1 1 calc R
C4_22 C 0.4878(5) 0.1286(5) 0.6424(3) 0.074(2) Uani 1 1 d .
H4A_22 H 0.4407 0.0912 0.6328 0.111 Uiso 1 1 calc R
H4B_22 H 0.5079 0.1089 0.6636 0.111 Uiso 1 1 calc R
H4C_22 H 0.5189 0.1477 0.6161 0.111 Uiso 1 1 calc R
C5_22 C 0.4307(4) 0.1597(5) 0.7079(3) 0.0621(19) Uani 1 1 d .
H5A_22 H 0.4262 0.1979 0.7222 0.093 Uiso 1 1 calc R
H5B_22 H 0.4504 0.1402 0.7295 0.093 Uiso 1 1 calc R
H5C_22 H 0.3838 0.1222 0.6981 0.093 Uiso 1 1 calc R
C6_22 C 0.5834(3) 0.3210(3) 0.6067(2) 0.0402(13) Uani 1 1 d .
O6_22 O 0.5477(3) 0.2830(2) 0.57374(14) 0.0454(10) Uani 1 1 d .
N1_23 N 0.5988(3) 0.3905(3) 0.61150(16) 0.0372(10) Uani 1 1 d .
H1_23 H 0.6238 0.4153 0.6348 0.045 Uiso 1 1 calc R
C1A_23 C 0.5738(4) 0.4245(3) 0.5778(2) 0.0423(13) Uani 1 1 d D
C2_23 C 0.5970(4) 0.5028(4) 0.5943(2) 0.0469(14) Uani 1 1 d D
H2A_23 H 0.6432 0.5241 0.6101 0.056 Uiso 1 1 calc R
H2B_23 H 0.6013 0.5333 0.5684 0.056 Uiso 1 1 calc R
C3_23 C 0.5368(4) 0.4948(4) 0.6272(2) 0.0522(16) Uani 1 1 d D
H3_23 H 0.5550 0.5063 0.6587 0.063 Uiso 1 1 calc R
O3_23 O 0.5119(4) 0.5431(4) 0.6120(2) 0.0726(16) Uani 1 1 d D
C4_23 C 0.4773(5) 0.4172(4) 0.6237(3) 0.0622(18) Uani 1 1 d D
H4A_23 H 0.4303 0.4139 0.6229 0.075 Uiso 1 1 calc R
H4B_23 H 0.4788 0.3894 0.6496 0.075 Uiso 1 1 calc R
C5_23 C 0.4918(4) 0.3889(4) 0.5780(3) 0.0554(17) Uani 1 1 d D
H5A_23 H 0.4691 0.3365 0.5780 0.066 Uiso 1 1 calc R
H5B_23 H 0.4745 0.4039 0.5517 0.066 Uiso 1 1 calc R
C6_23 C 0.6059(4) 0.4273(4) 0.5300(2) 0.0492(15) Uani 1 1 d .
O6_23 O 0.5749(4) 0.4298(3) 0.49536(18) 0.0698(15) Uani 1 1 d .
C7_23 C 0.4832(9) 0.5644(8) 0.6496(5) 0.120(5) Uani 1 1 d D
H7A_23 H 0.4666 0.5961 0.6386 0.181 Uiso 1 1 calc R
H7B_23 H 0.5203 0.5892 0.6722 0.181 Uiso 1 1 calc R
H7C_23 H 0.4434 0.5222 0.6632 0.181 Uiso 1 1 calc R
N1_24 N 0.6718(3) 0.4330(3) 0.52948(18) 0.0477(12) Uani 1 1 d .
H1_24 H 0.6941 0.4382 0.5551 0.057 Uiso 1 1 calc R
C1A_24 C 0.7063(4) 0.4304(4) 0.4867(2) 0.0530(16) Uani 1 1 d .
H1A_24 H 0.6916 0.4523 0.4625 0.064 Uiso 1 1 calc R
C2_24 C 0.7882(6) 0.4749(5) 0.4912(4) 0.086(3) Uani 1 1 d .
H2A_24 H 0.8113 0.4657 0.4654 0.103 Uiso 1 1 calc R
H2B_24 H 0.8038 0.4622 0.5193 0.103 Uiso 1 1 calc R
C3_24 C 0.8100(7) 0.5588(7) 0.4922(4) 0.096(3) Uani 1 1 d .
H3_24 H 0.7717 0.5648 0.4781 0.116 Uiso 1 1 calc R
C4_24 C 0.8170(10) 0.5785(10) 0.5430(5) 0.131(5) Uani 1 1 d .
H4A_24 H 0.7710 0.5500 0.5578 0.197 Uiso 1 1 calc R
H4B_24 H 0.8322 0.6290 0.5461 0.197 Uiso 1 1 calc R
H4C_24 H 0.8521 0.5690 0.5570 0.197 Uiso 1 1 calc R
C5_24 C 0.8749(8) 0.5961(8) 0.4660(5) 0.117(4) Uani 1 1 d .
H5A_24 H 0.8650 0.5806 0.4345 0.175 Uiso 1 1 calc R
H5B_24 H 0.9105 0.5855 0.4781 0.175 Uiso 1 1 calc R
H5C_24 H 0.8930 0.6473 0.4677 0.175 Uiso 1 1 calc R
C6_24 C 0.6849(4) 0.3543(4) 0.4717(2) 0.0460(14) Uani 1 1 d .
O6_24 O 0.6790(3) 0.3383(3) 0.43040(16) 0.0575(12) Uani 1 1 d .
N1_25 N 0.6739(3) 0.3065(3) 0.50475(16) 0.0391(11) Uani 1 1 d .
H1_25 H 0.6784 0.3194 0.5331 0.047 Uiso 1 1 calc R
C1A_25 C 0.6547(3) 0.2335(3) 0.4934(2) 0.0405(12) Uani 1 1 d .
H1A_25 H 0.6924 0.2341 0.4738 0.049 Uiso 1 1 calc R
C2_25 C 0.6486(4) 0.1917(4) 0.5386(2) 0.0484(14) Uani 1 1 d .
H2A_25 H 0.6937 0.2181 0.5555 0.058 Uiso 1 1 calc R
H2B_25 H 0.6105 0.1906 0.5575 0.058 Uiso 1 1 calc R
C3_25 C 0.6325(5) 0.1144(4) 0.5310(3) 0.0603(18) Uani 1 1 d .
H3_25 H 0.5886 0.0891 0.5123 0.072 Uiso 1 1 calc R
C4_25 C 0.6928(5) 0.1101(5) 0.5067(3) 0.069(2) Uani 1 1 d .
H4A_25 H 0.6793 0.0603 0.5025 0.104 Uiso 1 1 calc R
H4B_25 H 0.7362 0.1341 0.5247 0.104 Uiso 1 1 calc R
H4C_25 H 0.7012 0.1333 0.4772 0.104 Uiso 1 1 calc R
C5_25 C 0.6172(6) 0.0767(5) 0.5782(3) 0.075(2) Uani 1 1 d .
H5A_25 H 0.6062 0.0276 0.5742 0.112 Uiso 1 1 calc R
H5B_25 H 0.5768 0.0772 0.5923 0.112 Uiso 1 1 calc R
H5C_25 H 0.6591 0.1019 0.5975 0.112 Uiso 1 1 calc R
C6_25 C 0.5824(4) 0.1958(4) 0.4681(2) 0.0462(14) Uani 1 1 d .
O6_25 O 0.5722(3) 0.1545(3) 0.43534(16) 0.0525(11) Uani 1 1 d .
N1_26 N 0.5303(3) 0.2085(4) 0.4824(2) 0.0572(15) Uani 1 1 d .
H1_26 H 0.5387 0.2372 0.5053 0.069 Uiso 1 1 calc R
C1A_26 C 0.4593(5) 0.1750(5) 0.4602(3) 0.067(2) Uani 1 1 d D
C2_26 C 0.4641(5) 0.2092(6) 0.4127(3) 0.075(2) Uani 1 1 d D
H2A_26 H 0.4247 0.1756 0.3931 0.090 Uiso 1 1 calc R
H2B_26 H 0.5096 0.2218 0.3979 0.090 Uiso 1 1 calc R
C3_26 C 0.4586(5) 0.2779(6) 0.4213(3) 0.082(3) Uani 1 1 d D
H3_26 H 0.5055 0.3221 0.4172 0.099 Uiso 1 1 calc R
O3_26 O 0.4054(4) 0.2745(4) 0.3890(3) 0.094(2) Uani 1 1 d D
C4_26 C 0.4312(6) 0.2697(7) 0.4717(4) 0.092(3) Uani 1 1 d D
H4A_26 H 0.4693 0.3049 0.4913 0.110 Uiso 1 1 calc R
H4B_26 H 0.3901 0.2773 0.4733 0.110 Uiso 1 1 calc R
C5_26 C 0.4093(5) 0.1935(6) 0.4870(4) 0.084(3) Uani 1 1 d D
H5A_26 H 0.3590 0.1601 0.4796 0.100 Uiso 1 1 calc R
H5B_26 H 0.4163 0.1919 0.5198 0.100 Uiso 1 1 calc R
C6_26 C 0.4296(5) 0.0950(5) 0.4581(4) 0.072(2) Uani 1 1 d .
O6_26 O 0.3940(4) 0.0564(5) 0.4256(3) 0.099(2) Uani 1 1 d .
C7_26 C 0.4078(9) 0.3420(8) 0.3827(6) 0.124(5) Uani 1 1 d D
H7A_26 H 0.3713 0.3360 0.3609 0.186 Uiso 1 1 calc R
H7B_26 H 0.4546 0.3773 0.3713 0.186 Uiso 1 1 calc R
H7C_26 H 0.3990 0.3581 0.4115 0.186 Uiso 1 1 calc R
O8_26 O 0.4430(4) 0.0681(4) 0.4961(3) 0.0870(19) Uani 1 1 d D
C8_26 C 0.4182(8) -0.0084(7) 0.4948(6) 0.125(5) Uani 1 1 d D
H8A_26 H 0.4300 -0.0227 0.5233 0.188 Uiso 1 1 calc R
H8B_26 H 0.4415 -0.0184 0.4700 0.188 Uiso 1 1 calc R
H8C_26 H 0.3667 -0.0349 0.4904 0.188 Uiso 1 1 calc R
O1_30 O 0.0899(3) 0.2099(3) 0.7214(2) 0.0628(13) Uani 1 1 d .
C13_30 C 0.0421(4) 0.2399(5) 0.7299(3) 0.0642(19) Uani 1 1 d .
C2_30 C 0.0643(7) 0.2715(8) 0.7784(4) 0.099(4) Uani 1 1 d .
H2A_30 H 0.0546 0.2333 0.7996 0.149 Uiso 1 1 calc R
H2B_30 H 0.0372 0.2944 0.7871 0.149 Uiso 1 1 calc R
H2C_30 H 0.1151 0.3065 0.7788 0.149 Uiso 1 1 calc R
C3_30 C -0.0350(5) 0.1801(5) 0.7296(3) 0.072(2) Uani 1 1 d .
H3A_30 H -0.0413 0.1444 0.7520 0.108 Uiso 1 1 calc R
H3B_30 H -0.0471 0.1582 0.6997 0.108 Uiso 1 1 calc R
H3C_30 H -0.0660 0.1993 0.7370 0.108 Uiso 1 1 calc R
C4_30 C 0.0564(6) 0.2981(5) 0.6957(4) 0.082(3) Uani 1 1 d .
H4A_30 H 0.1062 0.3356 0.6977 0.122 Uiso 1 1 calc R
H4B_30 H 0.0258 0.3180 0.7022 0.122 Uiso 1 1 calc R
H4C_30 H 0.0465 0.2779 0.6653 0.122 Uiso 1 1 calc R
C5_30 C 0.0884(4) 0.1788(4) 0.6814(3) 0.0515(16) Uani 1 1 d .
O5_30 O 0.0534(3) 0.1764(3) 0.64755(18) 0.0566(12) Uani 1 1 d .
N1_31 N 0.1317(3) 0.1494(3) 0.6821(2) 0.0531(14) Uani 1 1 d .
H1_31 H 0.1515 0.1470 0.7073 0.064 Uiso 1 1 calc R
C1A_31 C 0.1442(4) 0.1219(4) 0.6395(2) 0.0497(15) Uani 1 1 d .
H1A_31 H 0.1588 0.1600 0.6162 0.060 Uiso 1 1 calc R
C2_31 C 0.2063(4) 0.1052(4) 0.6442(2) 0.0482(14) Uani 1 1 d .
H2A_31 H 0.2046 0.0866 0.6749 0.058 Uiso 1 1 calc R
H2B_31 H 0.1981 0.0673 0.6226 0.058 Uiso 1 1 calc R
C3_31 C 0.2822(4) 0.1699(5) 0.6360(3) 0.0618(18) Uani 1 1 d .
H3_31 H 0.3165 0.1525 0.6402 0.074 Uiso 1 1 calc R
C4_31 C 0.2910(5) 0.1976(5) 0.5861(3) 0.074(2) Uani 1 1 d .
H4A_31 H 0.3391 0.2378 0.5819 0.111 Uiso 1 1 calc R
H4B_31 H 0.2564 0.2128 0.5801 0.111 Uiso 1 1 calc R
H4C_31 H 0.2831 0.1594 0.5653 0.111 Uiso 1 1 calc R
C5_31 C 0.3039(5) 0.2324(5) 0.6694(4) 0.073(2) Uani 1 1 d .
H5A_31 H 0.3519 0.2706 0.6622 0.109 Uiso 1 1 calc R
H5B_31 H 0.3031 0.2158 0.7002 0.109 Uiso 1 1 calc R
H5C_31 H 0.2706 0.2500 0.6669 0.109 Uiso 1 1 calc R
C6_31 C 0.0762(4) 0.0548(4) 0.6217(2) 0.0483(15) Uani 1 1 d .
O6_31 O 0.0745(3) 0.0386(3) 0.58006(15) 0.0489(10) Uani 1 1 d .
N1_32 N 0.0204(3) 0.0179(3) 0.64899(19) 0.0494(13) Uani 1 1 d .
H1_32 H 0.0235 0.0284 0.6777 0.059 Uiso 1 1 calc R
C1A_32 C -0.0486(4) -0.0425(4) 0.6296(3) 0.0574(17) Uani 1 1 d .
H1A_32 H -0.0385 -0.0790 0.6166 0.069 Uiso 1 1 calc R
C2_32 C -0.1083(5) -0.0795(6) 0.6676(3) 0.077(3) Uani 1 1 d .
H2A_32 H -0.0915 -0.0497 0.6950 0.092 Uiso 1 1 calc R
H2B_32 H -0.1515 -0.0795 0.6571 0.092 Uiso 1 1 calc R
C3_32 C -0.1285(7) -0.1536(7) 0.6803(5) 0.106(4) Uani 1 1 d .
H3_32 H -0.1606 -0.1669 0.7070 0.127 Uiso 1 1 calc R
C4_32 C -0.0613(8) -0.1568(7) 0.6950(4) 0.101(3) Uani 1 1 d .
H4A_32 H -0.0752 -0.2055 0.7037 0.151 Uiso 1 1 calc R
H4B_32 H -0.0389 -0.1251 0.7207 0.151 Uiso 1 1 calc R
H4C_32 H -0.0277 -0.1419 0.6699 0.151 Uiso 1 1 calc R
C5_32 C -0.1712(11) -0.2033(12) 0.6417(6) 0.165(8) Uani 1 1 d .
H5A_32 H -0.1850 -0.2522 0.6497 0.248 Uiso 1 1 calc R
H5B_32 H -0.1422 -0.1896 0.6143 0.248 Uiso 1 1 calc R
H5C_32 H -0.2139 -0.2000 0.6363 0.248 Uiso 1 1 calc R
C6_32 C -0.0762(4) -0.0150(4) 0.5919(2) 0.0548(17) Uani 1 1 d .
O6_32 O -0.1116(3) -0.0582(3) 0.56033(18) 0.0673(14) Uani 1 1 d .
N1_33 N -0.0625(3) 0.0528(4) 0.5930(2) 0.0550(14) Uani 1 1 d .
H1_33 H -0.0369 0.0807 0.6150 0.066 Uiso 1 1 calc R
C1A_33 C -0.0902(4) 0.0812(5) 0.5571(3) 0.0604(19) Uani 1 1 d D
C2_33 C -0.0625(5) 0.1628(5) 0.5674(3) 0.067(2) Uani 1 1 d D
H2A_33 H -0.0149 0.1854 0.5814 0.081 Uiso 1 1 calc R
H2B_33 H -0.0599 0.1885 0.5394 0.081 Uiso 1 1 calc R
C3_33 C -0.1189(5) 0.1633(6) 0.6012(3) 0.073(2) Uani 1 1 d D
H3_33 H -0.0982 0.1778 0.6320 0.088 Uiso 1 1 calc R
O3_33 O -0.1371(4) 0.2143(4) 0.5830(2) 0.0807(17) Uani 1 1 d D
C4_33 C -0.1825(5) 0.0854(6) 0.6014(3) 0.079(3) Uani 1 1 d D
H4A_33 H -0.2280 0.0852 0.5991 0.095 Uiso 1 1 calc R
H4B_33 H -0.1827 0.0612 0.6297 0.095 Uiso 1 1 calc R
C5_33 C -0.1725(5) 0.0461(6) 0.5592(3) 0.077(2) Uani 1 1 d D
H5A_33 H -0.1955 -0.0057 0.5642 0.092 Uiso 1 1 calc R
H5B_33 H -0.1917 0.0552 0.5313 0.092 Uiso 1 1 calc R
C6_33 C -0.0607(4) 0.0778(5) 0.5096(3) 0.0611(19) Uani 1 1 d .
O6_33 O -0.0948(4) 0.0694(6) 0.4752(2) 0.098(2) Uani 1 1 d .
C7_33 C -0.1686(7) 0.2414(8) 0.6163(4) 0.102(4) Uani 1 1 d D
H7A_33 H -0.1796 0.2750 0.6015 0.153 Uiso 1 1 calc R
H7B_33 H -0.1347 0.2655 0.6407 0.153 Uiso 1 1 calc R
H7C_33 H -0.2121 0.2017 0.6285 0.153 Uiso 1 1 calc R
N1_34 N 0.0072(3) 0.0875(3) 0.50946(19) 0.0460(12) Uani 1 1 d .
H1_34 H 0.0302 0.0954 0.5350 0.055 Uiso 1 1 calc R
C1A_34 C 0.0420(4) 0.0848(4) 0.4672(2) 0.0473(14) Uani 1 1 d .
H1A_34 H 0.0248 0.1033 0.4423 0.057 Uiso 1 1 calc R
C2_34 C 0.1255(4) 0.1321(4) 0.4694(2) 0.0479(14) Uani 1 1 d .
H2A_34 H 0.1413 0.1261 0.4995 0.058 Uiso 1 1 calc R
H2B_34 H 0.1461 0.1141 0.4469 0.058 Uiso 1 1 calc R
C3_34 C 0.1557(4) 0.2119(4) 0.4610(2) 0.0518(15) Uani 1 1 d .
H3_34 H 0.1361 0.2169 0.4317 0.062 Uiso 1 1 calc R
C4_34 C 0.2372(4) 0.2499(4) 0.4561(3) 0.0619(18) Uani 1 1 d .
H4A_34 H 0.2556 0.3005 0.4504 0.093 Uiso 1 1 calc R
H4B_34 H 0.2496 0.2291 0.4310 0.093 Uiso 1 1 calc R
H4C_34 H 0.2580 0.2442 0.4840 0.093 Uiso 1 1 calc R
C5_34 C 0.1338(6) 0.2481(5) 0.4973(3) 0.074(2) Uani 1 1 d .
H5A_34 H 0.1542 0.2985 0.4899 0.111 Uiso 1 1 calc R
H5B_34 H 0.1513 0.2434 0.5267 0.111 Uiso 1 1 calc R
H5C_34 H 0.0820 0.2254 0.4981 0.111 Uiso 1 1 calc R
C6_34 C 0.0226(3) 0.0070(4) 0.4548(2) 0.0438(13) Uani 1 1 d .
O6_34 O 0.0183(3) -0.0122(3) 0.41441(17) 0.0583(12) Uani 1 1 d .
N1_35 N 0.0160(3) -0.0362(3) 0.48960(19) 0.0471(12) Uani 1 1 d .
H1_35 H 0.0206 -0.0206 0.5173 0.057 Uiso 1 1 calc R
C1A_35 C 0.0010(4) -0.1089(4) 0.4813(3) 0.0565(17) Uani 1 1 d .
H1A_35 H 0.0380 -0.1068 0.4604 0.068 Uiso 1 1 calc R
C2_35 C 0.0068(6) -0.1414(5) 0.5270(3) 0.075(2) Uani 1 1 d .
H2A_35 H 0.0546 -0.1096 0.5395 0.090 Uiso 1 1 calc R
H2B_35 H -0.0278 -0.1401 0.5481 0.090 Uiso 1 1 calc R
C3_35 C -0.0050(6) -0.2155(6) 0.5273(4) 0.088(3) Uani 1 1 d .
H3_35 H -0.0537 -0.2470 0.5150 0.106 Uiso 1 1 calc R
C4_35 C -0.0044(10) -0.2424(9) 0.5775(5) 0.129(5) Uani 1 1 d .
H4A_35 H -0.0128 -0.2910 0.5765 0.193 Uiso 1 1 calc R
H4B_35 H -0.0417 -0.2413 0.5953 0.193 Uiso 1 1 calc R
H4C_35 H 0.0418 -0.2113 0.5914 0.193 Uiso 1 1 calc R
C5_35 C 0.0475(9) -0.2243(7) 0.4959(7) 0.126(5) Uani 1 1 d .
H5A_35 H 0.0370 -0.2737 0.4969 0.189 Uiso 1 1 calc R
H5B_35 H 0.0963 -0.1929 0.5061 0.189 Uiso 1 1 calc R
H5C_35 H 0.0422 -0.2120 0.4650 0.189 Uiso 1 1 calc R
C6_35 C -0.0744(4) -0.1574(4) 0.4593(3) 0.0553(17) Uani 1 1 d .
O6_35 O -0.0826(3) -0.2005(3) 0.4283(2) 0.0661(14) Uani 1 1 d .
N1_36 N -0.1281(3) -0.1497(4) 0.4771(2) 0.0638(16) Uani 1 1 d .
H1_36 H -0.1180 -0.1164 0.4972 0.077 Uiso 1 1 calc R
C1A_36 C -0.2025(5) -0.1960(6) 0.4632(3) 0.079(3) Uani 1 1 d D
C2_36 C -0.2468(6) -0.1685(7) 0.4889(4) 0.091(3) Uani 1 1 d D
H2A_36 H -0.2888 -0.1760 0.4715 0.109 Uiso 1 1 calc R
H2B_36 H -0.2177 -0.1178 0.4973 0.109 Uiso 1 1 calc R
C3_36 C -0.2685(7) -0.2205(8) 0.5326(5) 0.112(4) Uani 1 1 d D
H3_36 H -0.2500 -0.1904 0.5602 0.134 Uiso 1 1 calc R
O3_36 O -0.3465(5) -0.2600(6) 0.5348(3) 0.121(3) Uani 1 1 d D
C4_36 C -0.2296(9) -0.2700(6) 0.5283(5) 0.105(4) Uani 1 1 d D
H4A_36 H -0.1803 -0.2452 0.5398 0.126 Uiso 1 1 calc R
H4B_36 H -0.2573 -0.3166 0.5434 0.126 Uiso 1 1 calc R
C5_36 C -0.2327(6) -0.2760(6) 0.4802(5) 0.097(3) Uani 1 1 d D
H5A_36 H -0.2820 -0.3070 0.4697 0.117 Uiso 1 1 calc R
H5B_36 H -0.2028 -0.2954 0.4691 0.117 Uiso 1 1 calc R
C6_36 C -0.2146(5) -0.1952(6) 0.4126(4) 0.085(3) Uani 1 1 d .
O6_36 O -0.2579(6) -0.2492(6) 0.3891(4) 0.134(3) Uani 1 1 d .
C7_36 C -0.3711(11) -0.2872(11) 0.5810(5) 0.154(7) Uani 1 1 d DU
H7A_36 H -0.4231 -0.3135 0.5817 0.231 Uiso 1 1 calc R
H7B_36 H -0.3533 -0.2473 0.6021 0.231 Uiso 1 1 calc R
H7C_36 H -0.3532 -0.3188 0.5897 0.231 Uiso 1 1 calc R
O8_36 O -0.1765(5) -0.1327(5) 0.3947(3) 0.106(2) Uani 1 1 d D
C8_36 C -0.1961(10) -0.1215(10) 0.3488(5) 0.129(5) Uani 1 1 d D
H8A_36 H -0.1633 -0.0728 0.3391 0.193 Uiso 1 1 calc R
H8B_36 H -0.2446 -0.1295 0.3492 0.193 Uiso 1 1 calc R
H8C_36 H -0.1935 -0.1548 0.3279 0.193 Uiso 1 1 calc R

loop_
_atom_site_aniso_label
_atom_site_aniso_U_11
_atom_site_aniso_U_22
_atom_site_aniso_U_33
_atom_site_aniso_U_23
_atom_site_aniso_U_13
_atom_site_aniso_U_12
O1_10 0.060(3) 0.062(3) 0.030(2) -0.0102(19) -0.0040(19) 0.037(2)
C11_10 0.059(4) 0.058(4) 0.042(4) -0.003(3) -0.003(3) 0.036(3)
C2_10 0.100(7) 0.100(7) 0.054(5) -0.023(4) -0.004(4) 0.068(6)
C3_10 0.063(4) 0.073(5) 0.045(4) 0.003(3) 0.004(3) 0.041(4)
C4_10 0.087(6) 0.073(5) 0.080(6) 0.001(5) 0.013(5) 0.047(5)
C5_10 0.048(3) 0.046(3) 0.031(3) -0.003(2) 0.000(2) 0.026(3)
O5_10 0.062(3) 0.054(2) 0.034(2) 0.0014(19) 0.005(2) 0.034(2)
N1_11 0.060(3) 0.058(3) 0.022(2) -0.005(2) -0.001(2) 0.035(3)
C1A_11 0.049(3) 0.049(3) 0.031(3) 0.001(2) 0.001(2) 0.027(3)
C2_11 0.059(4) 0.056(4) 0.027(3) -0.007(3) 0.000(3) 0.033(3)
C3_11 0.059(4) 0.064(4) 0.041(4) -0.006(3) -0.001(3) 0.033(3)
C4_11 0.065(5) 0.076(5) 0.053(4) -0.006(4) -0.004(3) 0.038(4)
C5_11 0.069(5) 0.076(5) 0.060(5) -0.009(4) -0.009(4) 0.042(4)
C6_11 0.050(3) 0.048(3) 0.020(3) -0.001(2) 0.001(2) 0.026(3)
O6_11 0.052(2) 0.054(2) 0.029(2) -0.0013(18) 0.0016(17) 0.028(2)
N1_12 0.055(3) 0.052(3) 0.025(2) 0.001(2) 0.005(2) 0.028(2)
C1A_12 0.063(4) 0.058(4) 0.057(4) -0.004(3) 0.002(3) 0.028(4)
C2_12 0.079(6) 0.090(7) 0.086(7) 0.019(5) 0.015(5) 0.036(5)
C3_12 0.102(8) 0.101(8) 0.067(6) 0.002(5) 0.003(5) 0.041(6)
C4_12 0.095(8) 0.115(10) 0.118(11) -0.005(8) 0.022(7) 0.032(7)
C5_12 0.137(11) 0.097(8) 0.096(9) 0.001(7) 0.013(8) 0.058(8)
C6_12 0.063(4) 0.076(5) 0.040(4) -0.013(3) -0.001(3) 0.040(4)
O6_12 0.068(3) 0.087(4) 0.053(3) -0.024(3) -0.002(3) 0.034(3)
N1_13 0.068(4) 0.071(4) 0.035(3) -0.009(3) -0.005(3) 0.042(3)
C1A_13 0.097(6) 0.099(6) 0.042(4) -0.013(4) -0.013(4) 0.066(6)
C2_13 0.149(10) 0.108(8) 0.048(5) -0.007(5) -0.003(5) 0.088(8)
C3_13 0.203(15) 0.176(13) 0.076(7) -0.018(8) -0.033(8) 0.171(13)
O3_13 0.33(2) 0.212(17) 0.209(18) -0.043(14) -0.049(17) 0.177(18)
C4_13 0.143(13) 0.175(16) 0.114(11) -0.022(11) -0.006(10) 0.099(13)
C5_13 0.115(9) 0.166(13) 0.081(8) -0.022(8) -0.031(7) 0.091(9)
C6_13 0.101(6) 0.095(6) 0.034(4) -0.014(4) -0.025(4) 0.067(5)
O6_13 0.134(6) 0.155(7) 0.036(3) -0.018(4) -0.026(3) 0.096(6)
C7_13 0.179(18) 0.165(18) 0.171(18) -0.014(14) 0.007(15) 0.091(15)
N1_14 0.067(4) 0.052(3) 0.031(3) -0.004(2) -0.004(2) 0.028(3)
C1A_14 0.070(4) 0.059(4) 0.033(3) -0.003(3) -0.006(3) 0.027(4)
C2_14 0.064(4) 0.057(4) 0.038(4) -0.005(3) 0.004(3) 0.022(3)
C3_14 0.081(6) 0.055(5) 0.102(8) -0.010(5) -0.017(5) 0.021(4)
C4_14 0.070(5) 0.066(5) 0.085(6) -0.012(4) -0.008(5) 0.029(4)
C5_14 0.135(13) 0.124(12) 0.155(16) 0.040(11) -0.020(11) 0.034(10)
C6_14 0.055(4) 0.055(4) 0.022(3) -0.001(2) 0.000(2) 0.025(3)
O6_14 0.068(3) 0.057(3) 0.026(2) -0.0045(19) -0.004(2) 0.027(2)
N1_15 0.048(3) 0.044(3) 0.022(2) 0.0011(19) 0.0003(19) 0.021(2)
C1A_15 0.042(3) 0.043(3) 0.027(3) -0.003(2) -0.006(2) 0.021(3)
C2_15 0.051(3) 0.050(3) 0.032(3) 0.001(3) -0.001(2) 0.025(3)
C3_15 0.055(4) 0.049(3) 0.037(3) 0.001(3) -0.004(3) 0.028(3)
C4_15 0.083(6) 0.067(5) 0.059(5) 0.008(4) 0.003(4) 0.039(4)
C5_15 0.071(5) 0.067(4) 0.052(4) -0.005(3) -0.004(3) 0.040(4)
C6_15 0.048(3) 0.049(3) 0.022(3) -0.001(2) -0.002(2) 0.023(3)
O6_15 0.050(2) 0.052(2) 0.027(2) -0.0022(18) -0.0008(17) 0.025(2)
N1_16 0.053(3) 0.050(3) 0.041(3) -0.006(2) -0.009(2) 0.027(3)
C1A_16 0.052(4) 0.067(4) 0.041(4) -0.011(3) -0.012(3) 0.035(3)
C2_16 0.082(6) 0.090(6) 0.064(5) 0.003(5) -0.013(4) 0.051(5)
C3_16 0.144(12) 0.125(11) 0.132(12) 0.005(9) -0.031(10) 0.088(10)
O3_16 0.254(18) 0.234(16) 0.270(19) -0.027(14) -0.084(15) 0.190(16)
C4_16 0.25(3) 0.21(2) 0.24(3) 0.00(2) -0.03(2) 0.14(2)
C5_16 0.073(5) 0.092(6) 0.088(7) -0.009(5) 0.001(5) 0.054(5)
C6_16 0.053(4) 0.061(4) 0.043(4) -0.003(3) -0.002(3) 0.033(3)
O6_16 0.063(3) 0.084(4) 0.059(3) -0.010(3) -0.011(3) 0.029(3)
C7_16 0.20(2) 0.29(3) 0.22(2) 0.03(2) -0.048(19) 0.16(2)
O8_16 0.063(3) 0.070(3) 0.057(3) 0.004(3) 0.001(2) 0.031(3)
C8_16 0.086(6) 0.076(6) 0.085(7) 0.018(5) 0.014(5) 0.032(5)
O1_20 0.063(3) 0.063(3) 0.036(2) -0.008(2) -0.009(2) 0.039(2)
C12_20 0.077(5) 0.083(5) 0.052(4) -0.014(4) -0.012(4) 0.054(5)
C2_20 0.119(8) 0.140(10) 0.066(6) -0.045(6) -0.033(6) 0.094(8)
C3_20 0.087(6) 0.105(7) 0.060(5) 0.001(5) 0.008(4) 0.056(6)
C4_20 0.128(10) 0.098(8) 0.124(11) -0.002(7) 0.003(8) 0.071(8)
C5_20 0.049(3) 0.043(3) 0.035(3) 0.003(2) -0.003(3) 0.024(3)
O5_20 0.060(3) 0.065(3) 0.038(2) 0.000(2) -0.010(2) 0.037(2)
N1_21 0.046(3) 0.053(3) 0.032(3) 0.004(2) -0.003(2) 0.026(2)
C1A_21 0.050(3) 0.050(3) 0.028(3) 0.007(2) 0.002(2) 0.026(3)
C2_21 0.060(4) 0.083(5) 0.049(4) 0.018(4) 0.008(3) 0.042(4)
C3_21 0.066(5) 0.111(8) 0.093(7) 0.039(6) 0.013(5) 0.044(5)
C4_21 0.098(9) 0.117(10) 0.135(12) 0.055(9) 0.017(8) 0.042(8)
C5_21 0.087(9) 0.194(18) 0.190(19) 0.062(14) 0.011(10) 0.077(11)
C6_21 0.055(4) 0.056(4) 0.027(3) 0.004(3) 0.005(2) 0.035(3)
O6_21 0.064(3) 0.059(3) 0.025(2) 0.0037(18) 0.0073(18) 0.033(2)
N1_22 0.047(3) 0.047(3) 0.024(2) 0.0007(19) -0.0005(19) 0.024(2)
C1A_22 0.051(3) 0.046(3) 0.027(3) 0.002(2) 0.001(2) 0.024(3)
C2_22 0.048(3) 0.050(3) 0.034(3) 0.000(3) 0.006(3) 0.023(3)
C3_22 0.058(4) 0.059(4) 0.036(3) 0.005(3) -0.002(3) 0.026(3)
C4_22 0.082(6) 0.068(5) 0.062(5) 0.001(4) 0.012(4) 0.029(4)
C5_22 0.059(4) 0.071(5) 0.042(4) 0.009(3) 0.004(3) 0.022(4)
C6_22 0.053(3) 0.045(3) 0.024(3) 0.001(2) 0.003(2) 0.025(3)
O6_22 0.059(3) 0.049(2) 0.028(2) -0.0001(18) -0.0004(18) 0.026(2)
N1_23 0.044(3) 0.040(2) 0.027(2) -0.0016(19) -0.0033(19) 0.020(2)
C1A_23 0.055(3) 0.046(3) 0.030(3) -0.001(2) -0.006(3) 0.028(3)
C2_23 0.056(4) 0.052(3) 0.036(3) -0.002(3) -0.006(3) 0.029(3)
C3_23 0.068(4) 0.063(4) 0.037(3) -0.004(3) -0.009(3) 0.041(4)
O3_23 0.101(4) 0.084(4) 0.059(3) -0.002(3) -0.006(3) 0.066(4)
C4_23 0.068(5) 0.072(5) 0.051(4) 0.008(4) 0.000(3) 0.038(4)
C5_23 0.057(4) 0.054(4) 0.054(4) 0.001(3) -0.011(3) 0.027(3)
C6_23 0.077(5) 0.057(4) 0.020(3) 0.002(2) -0.002(3) 0.038(4)
O6_23 0.097(4) 0.085(4) 0.036(3) 0.003(2) -0.008(3) 0.052(3)
C7_23 0.140(12) 0.105(9) 0.128(11) -0.028(8) -0.007(9) 0.070(9)
N1_24 0.063(3) 0.052(3) 0.028(3) 0.004(2) 0.004(2) 0.030(3)
C1A_24 0.077(5) 0.057(4) 0.029(3) 0.012(3) 0.016(3) 0.037(4)
C2_24 0.095(7) 0.068(5) 0.069(6) -0.005(4) 0.039(5) 0.023(5)
C3_24 0.097(8) 0.094(7) 0.082(7) -0.003(6) 0.003(6) 0.036(6)
C4_24 0.140(13) 0.130(12) 0.096(10) 0.003(8) -0.010(9) 0.047(10)
C5_24 0.123(10) 0.093(8) 0.112(10) 0.014(7) -0.005(8) 0.037(8)
C6_24 0.060(4) 0.054(4) 0.027(3) 0.007(3) 0.007(3) 0.031(3)
O6_24 0.080(3) 0.069(3) 0.030(2) 0.001(2) 0.000(2) 0.042(3)
N1_25 0.050(3) 0.046(3) 0.019(2) 0.0025(19) 0.0017(19) 0.023(2)
C1A_25 0.043(3) 0.047(3) 0.030(3) -0.003(2) 0.005(2) 0.022(3)
C2_25 0.053(4) 0.052(4) 0.044(4) 0.003(3) 0.005(3) 0.029(3)
C3_25 0.068(4) 0.058(4) 0.055(4) 0.004(3) 0.012(3) 0.032(4)
C4_25 0.075(5) 0.060(4) 0.076(6) 0.002(4) 0.008(4) 0.037(4)
C5_25 0.087(6) 0.066(5) 0.074(6) 0.018(4) 0.020(5) 0.040(5)
C6_25 0.049(3) 0.055(4) 0.034(3) -0.002(3) 0.004(3) 0.025(3)
O6_25 0.055(3) 0.056(3) 0.041(3) -0.008(2) 0.007(2) 0.024(2)
N1_26 0.053(3) 0.074(4) 0.046(3) -0.013(3) 0.002(3) 0.032(3)
C1A_26 0.063(4) 0.099(6) 0.044(4) -0.023(4) -0.005(3) 0.043(4)
C2_26 0.080(6) 0.100(7) 0.055(5) -0.027(5) -0.022(4) 0.053(5)
C3_26 0.065(5) 0.099(7) 0.080(6) -0.032(5) -0.007(5) 0.039(5)
O3_26 0.101(5) 0.103(5) 0.084(5) -0.003(4) 0.000(4) 0.056(4)
C4_26 0.080(6) 0.121(9) 0.084(7) -0.031(6) -0.014(5) 0.056(6)
C5_26 0.058(5) 0.108(8) 0.085(7) -0.026(6) 0.004(4) 0.042(5)
C6_26 0.054(4) 0.080(6) 0.077(6) -0.025(5) 0.001(4) 0.029(4)
O6_26 0.072(4) 0.109(6) 0.095(5) -0.029(4) -0.011(4) 0.030(4)
C7_26 0.132(11) 0.120(11) 0.130(12) 0.042(9) 0.044(9) 0.070(9)
O8_26 0.078(4) 0.090(5) 0.077(5) -0.006(4) 0.015(3) 0.029(4)
C8_26 0.116(10) 0.098(9) 0.119(11) -0.002(8) 0.026(9) 0.021(8)
O1_30 0.065(3) 0.071(3) 0.063(3) -0.016(3) -0.009(2) 0.042(3)
C13_30 0.061(4) 0.072(5) 0.069(5) -0.013(4) -0.004(4) 0.041(4)
C2_30 0.110(8) 0.123(9) 0.090(8) -0.039(7) -0.009(6) 0.078(8)
C3_30 0.074(5) 0.078(5) 0.073(6) 0.018(4) 0.015(4) 0.045(5)
C4_30 0.083(6) 0.067(5) 0.097(7) 0.007(5) 0.021(5) 0.039(5)
C5_30 0.051(4) 0.054(4) 0.053(4) -0.005(3) -0.004(3) 0.029(3)
O5_30 0.059(3) 0.067(3) 0.052(3) -0.001(2) -0.005(2) 0.037(3)
N1_31 0.057(3) 0.065(4) 0.047(3) -0.011(3) -0.006(3) 0.037(3)
C1A_31 0.061(4) 0.058(4) 0.036(3) -0.006(3) -0.006(3) 0.034(3)
C2_31 0.048(3) 0.057(4) 0.043(4) -0.004(3) -0.005(3) 0.029(3)
C3_31 0.054(4) 0.069(5) 0.061(5) -0.006(4) -0.004(3) 0.030(4)
C4_31 0.062(5) 0.087(6) 0.069(6) 0.002(5) 0.010(4) 0.034(4)
C5_31 0.066(5) 0.071(5) 0.077(6) -0.004(4) -0.001(4) 0.030(4)
C6_31 0.052(4) 0.057(4) 0.041(4) -0.001(3) -0.006(3) 0.031(3)
O6_31 0.053(3) 0.060(3) 0.033(2) -0.0026(19) -0.0039(18) 0.027(2)
N1_32 0.055(3) 0.060(3) 0.031(3) 0.001(2) -0.001(2) 0.027(3)
C1A_32 0.059(4) 0.064(4) 0.041(4) 0.004(3) -0.002(3) 0.025(3)
C2_32 0.065(5) 0.100(7) 0.045(4) 0.015(4) 0.009(4) 0.026(5)
C3_32 0.095(8) 0.092(8) 0.093(8) 0.012(6) 0.029(7) 0.019(6)
C4_32 0.113(9) 0.103(8) 0.085(8) 0.014(6) 0.020(7) 0.052(7)
C5_32 0.148(15) 0.151(15) 0.125(14) -0.011(12) 0.036(12) 0.021(12)
C6_32 0.051(4) 0.072(5) 0.031(3) -0.001(3) -0.001(3) 0.023(3)
O6_32 0.063(3) 0.084(4) 0.038(3) 0.000(3) -0.005(2) 0.025(3)
N1_33 0.052(3) 0.072(4) 0.036(3) 0.003(3) 0.003(2) 0.028(3)
C1A_33 0.052(4) 0.092(6) 0.041(4) 0.009(4) 0.002(3) 0.038(4)
C2_33 0.065(5) 0.102(6) 0.050(4) 0.016(4) 0.006(3) 0.053(5)
C3_33 0.067(5) 0.106(7) 0.054(5) 0.008(4) 0.003(4) 0.048(5)
O3_33 0.083(4) 0.107(5) 0.069(4) 0.003(3) 0.000(3) 0.060(4)
C4_33 0.071(5) 0.114(8) 0.063(5) 0.015(5) 0.013(4) 0.053(5)
C5_33 0.063(5) 0.109(7) 0.062(5) 0.013(5) 0.000(4) 0.046(5)
C6_33 0.055(4) 0.089(6) 0.040(4) 0.008(4) 0.001(3) 0.037(4)
O6_33 0.078(4) 0.169(8) 0.052(4) 0.009(4) -0.004(3) 0.066(5)
C7_33 0.096(8) 0.132(10) 0.093(8) -0.010(7) 0.012(6) 0.068(8)
N1_34 0.044(3) 0.056(3) 0.034(3) 0.002(2) -0.001(2) 0.022(2)
C1A_34 0.048(3) 0.056(4) 0.035(3) 0.006(3) 0.002(3) 0.024(3)
C2_34 0.046(3) 0.055(4) 0.041(3) 0.002(3) 0.001(3) 0.023(3)
C3_34 0.053(4) 0.053(4) 0.044(4) 0.002(3) 0.007(3) 0.022(3)
C4_34 0.054(4) 0.060(4) 0.060(5) 0.004(3) 0.007(3) 0.019(3)
C5_34 0.084(6) 0.069(5) 0.066(5) -0.005(4) 0.009(4) 0.036(5)
C6_34 0.045(3) 0.054(3) 0.028(3) 0.000(3) -0.005(2) 0.021(3)
O6_34 0.068(3) 0.060(3) 0.042(3) -0.002(2) -0.009(2) 0.029(2)
N1_35 0.050(3) 0.052(3) 0.035(3) 0.004(2) -0.002(2) 0.022(2)
C1A_35 0.055(4) 0.058(4) 0.051(4) 0.005(3) -0.006(3) 0.024(3)
C2_35 0.086(6) 0.075(5) 0.062(5) 0.015(4) -0.010(4) 0.038(5)
C3_35 0.087(7) 0.073(6) 0.098(8) 0.014(5) -0.011(6) 0.036(5)
C4_35 0.157(13) 0.113(10) 0.115(11) 0.031(8) -0.025(10) 0.067(10)
C5_35 0.127(11) 0.086(8) 0.177(15) 0.031(9) -0.003(10) 0.062(8)
C6_35 0.058(4) 0.052(4) 0.048(4) 0.011(3) -0.002(3) 0.021(3)
O6_35 0.068(3) 0.056(3) 0.062(3) 0.002(3) -0.005(3) 0.022(3)
N1_36 0.052(3) 0.062(4) 0.062(4) 0.002(3) -0.002(3) 0.017(3)
C1A_36 0.060(5) 0.083(6) 0.071(6) 0.000(5) -0.002(4) 0.018(4)
C2_36 0.071(6) 0.112(8) 0.067(6) 0.005(5) 0.001(5) 0.029(6)
C3_36 0.108(9) 0.117(10) 0.102(9) 0.003(7) 0.019(7) 0.051(8)
O3_36 0.107(6) 0.123(7) 0.109(7) -0.003(5) 0.016(5) 0.040(5)
C4_36 0.139(11) 0.072(6) 0.097(9) -0.001(6) -0.009(7) 0.048(7)
C5_36 0.076(6) 0.076(6) 0.112(9) 0.005(6) 0.022(6) 0.017(5)
C6_36 0.067(5) 0.082(6) 0.077(6) 0.000(5) -0.006(5) 0.015(5)
O6_36 0.129(8) 0.131(8) 0.125(8) -0.020(6) -0.021(6) 0.052(7)
C7_36 0.169(15) 0.167(15) 0.103(11) 0.015(10) 0.063(11) 0.067(12)
O8_36 0.117(6) 0.099(6) 0.101(6) 0.000(5) -0.013(5) 0.052(5)
C8_36 0.136(12) 0.137(12) 0.115(11) 0.011(9) -0.006(9) 0.069(10)

loop_
_atom_type_symbol
_atom_type_description
_atom_type_scat_dispersion_real
_atom_type_scat_dispersion_imag
_atom_type_scat_source
C C 0.0033 0.0016 'International Tables Vol C Tables 4.2.6.8 and 6.1.1.4'
H H 0.0000 0.0000 'International Tables Vol C Tables 4.2.6.8 and 6.1.1.4'
N N 0.0061 0.0033 'International Tables Vol C Tables 4.2.6.8 and 6.1.1.4'
O O 0.0106 0.0060 'International Tables Vol C Tables 4.2.6.8 and 6.1.1.4'

loop_
_geom_angle_atom_site_label_1
_geom_angle_atom_site_label_2
_geom_angle_atom_site_label_3
_geom_angle
C5_10 O1_10 C11_10 120.1(5)
O1_10 C11_10 C3_10 109.6(6)
O1_10 C11_10 C2_10 102.6(6)
C3_10 C11_10 C2_10 109.5(7)
O1_10 C11_10 C4_10 110.4(6)
C3_10 C11_10 C4_10 112.7(7)
C2_10 C11_10 C4_10 111.6(7)
C11_10 C2_10 H2A_10 109.5
C11_10 C2_10 H2B_10 109.5
H2A_10 C2_10 H2B_10 109.5
C11_10 C2_10 H2C_10 109.5
H2A_10 C2_10 H2C_10 109.5
H2B_10 C2_10 H2C_10 109.5
C11_10 C3_10 H3A_10 109.5
C11_10 C3_10 H3B_10 109.5
H3A_10 C3_10 H3B_10 109.5
C11_10 C3_10 H3C_10 109.5
H3A_10 C3_10 H3C_10 109.5
H3B_10 C3_10 H3C_10 109.5
C11_10 C4_10 H4A_10 109.5
C11_10 C4_10 H4B_10 109.5
H4A_10 C4_10 H4B_10 109.5
C11_10 C4_10 H4C_10 109.5
H4A_10 C4_10 H4C_10 109.5
H4B_10 C4_10 H4C_10 109.5
O5_10 C5_10 O1_10 125.9(6)
O5_10 C5_10 N1_11 122.4(5)
O1_10 C5_10 N1_11 111.7(5)
C5_10 N1_11 C1A_11 118.7(5)
C5_10 N1_11 H1_11 120.7
C1A_11 N1_11 H1_11 120.7
N1_11 C1A_11 C6_11 113.5(5)
N1_11 C1A_11 C2_11 110.3(5)
C6_11 C1A_11 C2_11 108.5(5)
N1_11 C1A_11 H1A_11 108.1
C6_11 C1A_11 H1A_11 108.1
C2_11 C1A_11 H1A_11 108.1
C3_11 C2_11 C1A_11 114.7(6)
C3_11 C2_11 H2A_11 108.6
C1A_11 C2_11 H2A_11 108.6
C3_11 C2_11 H2B_11 108.6
C1A_11 C2_11 H2B_11 108.6
H2A_11 C2_11 H2B_11 107.6
C2_11 C3_11 C4_11 113.3(6)
C2_11 C3_11 C5_11 107.4(6)
C4_11 C3_11 C5_11 111.2(7)
C2_11 C3_11 H3_11 108.3
C4_11 C3_11 H3_11 108.3
C5_11 C3_11 H3_11 108.3
C3_11 C4_11 H4A_11 109.5
C3_11 C4_11 H4B_11 109.5
H4A_11 C4_11 H4B_11 109.5
C3_11 C4_11 H4C_11 109.5
H4A_11 C4_11 H4C_11 109.5
H4B_11 C4_11 H4C_11 109.5
C3_11 C5_11 H5A_11 109.5
C3_11 C5_11 H5B_11 109.5
H5A_11 C5_11 H5B_11 109.5
C3_11 C5_11 H5C_11 109.5
H5A_11 C5_11 H5C_11 109.5
H5B_11 C5_11 H5C_11 109.5
O6_11 C6_11 N1_12 120.2(6)
O6_11 C6_11 C1A_11 119.4(5)
N1_12 C6_11 C1A_11 120.4(5)
C6_11 N1_12 C1A_12 117.7(5)
C6_11 N1_12 H1_12 121.1
C1A_12 N1_12 H1_12 121.1
N1_12 C1A_12 C6_12 113.4(6)
N1_12 C1A_12 C2_12 113.5(8)
C6_12 C1A_12 C2_12 106.8(7)
N1_12 C1A_12 H1A_12 107.6
C6_12 C1A_12 H1A_12 107.6
C2_12 C1A_12 H1A_12 107.6
C1A_12 C2_12 C3_12 109.4(9)
C1A_12 C2_12 H2A_12 109.8
C3_12 C2_12 H2A_12 109.8
C1A_12 C2_12 H2B_12 109.8
C3_12 C2_12 H2B_12 109.8
H2A_12 C2_12 H2B_12 108.2
C5_12 C3_12 C4_12 111.0(12)
C5_12 C3_12 C2_12 119.4(10)
C4_12 C3_12 C2_12 102.8(11)
C5_12 C3_12 H3_12 107.7
C4_12 C3_12 H3_12 107.7
C2_12 C3_12 H3_12 107.7
C3_12 C4_12 H4A_12 109.5
C3_12 C4_12 H4B_12 109.5
H4A_12 C4_12 H4B_12 109.5
C3_12 C4_12 H4C_12 109.5
H4A_12 C4_12 H4C_12 109.5
H4B_12 C4_12 H4C_12 109.5
C3_12 C5_12 H5A_12 109.5
C3_12 C5_12 H5B_12 109.5
H5A_12 C5_12 H5B_12 109.5
C3_12 C5_12 H5C_12 109.5
H5A_12 C5_12 H5C_12 109.5
H5B_12 C5_12 H5C_12 109.5
O6_12 C6_12 N1_13 122.6(8)
O6_12 C6_12 C1A_12 119.2(8)
N1_13 C6_12 C1A_12 118.2(6)
C6_12 N1_13 C1A_13 119.4(7)
C6_12 N1_13 H1_13 120.3
C1A_13 N1_13 H1_13 120.3
N1_13 C1A_13 C2_13 109.8(7)
N1_13 C1A_13 C6_13 111.5(7)
C2_13 C1A_13 C6_13 111.5(8)
N1_13 C1A_13 C5_13 112.1(9)
C2_13 C1A_13 C5_13 100.6(8)
C6_13 C1A_13 C5_13 110.9(7)
C1A_13 C2_13 C3_13 103.7(9)
C1A_13 C2_13 H2A_13 111.0
C3_13 C2_13 H2A_13 111.0
C1A_13 C2_13 H2B_13 111.0
C3_13 C2_13 H2B_13 111.0
H2A_13 C2_13 H2B_13 109.0
O3_13 C3_13 C4_13 106.2(14)
O3_13 C3_13 C2_13 112.1(12)
C4_13 C3_13 C2_13 111.4(10)
O3_13 C3_13 H3_13 109.0
C4_13 C3_13 H3_13 109.0
C2_13 C3_13 H3_13 109.0
C3_13 O3_13 C7_13 122.3(19)
C5_13 C4_13 C3_13 93.5(11)
C5_13 C4_13 H4A_13 113.0
C3_13 C4_13 H4A_13 113.0
C5_13 C4_13 H4B_13 113.0
C3_13 C4_13 H4B_13 113.0
H4A_13 C4_13 H4B_13 110.4
C4_13 C5_13 C1A_13 106.9(10)
C4_13 C5_13 H5A_13 110.3
C1A_13 C5_13 H5A_13 110.3
C4_13 C5_13 H5B_13 110.3
C1A_13 C5_13 H5B_13 110.3
H5A_13 C5_13 H5B_13 108.6
O6_13 C6_13 N1_14 122.5(8)
O6_13 C6_13 C1A_13 122.9(8)
N1_14 C6_13 C1A_13 114.1(6)
O3_13 C7_13 H7A_13 109.5
O3_13 C7_13 H7B_13 109.5
H7A_13 C7_13 H7B_13 109.5
O3_13 C7_13 H7C_13 109.5
H7A_13 C7_13 H7C_13 109.5
H7B_13 C7_13 H7C_13 109.5
C6_13 N1_14 C1A_14 121.7(6)
C6_13 N1_14 H1_14 119.1
C1A_14 N1_14 H1_14 119.1
N1_14 C1A_14 C6_14 114.1(6)
N1_14 C1A_14 C2_14 109.4(6)
C6_14 C1A_14 C2_14 107.4(6)
N1_14 C1A_14 H1A_14 108.6
C6_14 C1A_14 H1A_14 108.6
C2_14 C1A_14 H1A_14 108.6
C3_14 C2_14 C1A_14 111.9(7)
C3_14 C2_14 H2A_14 109.2
C1A_14 C2_14 H2A_14 109.2
C3_14 C2_14 H2B_14 109.2
C1A_14 C2_14 H2B_14 109.2
H2A_14 C2_14 H2B_14 107.9
C4_14 C3_14 C2_14 109.6(8)
C4_14 C3_14 C5_14 112.0(11)
C2_14 C3_14 C5_14 110.6(10)
C4_14 C3_14 H3_14 108.2
C2_14 C3_14 H3_14 108.2
C5_14 C3_14 H3_14 108.2
C3_14 C4_14 H4A_14 109.5
C3_14 C4_14 H4B_14 109.5
H4A_14 C4_14 H4B_14 109.5
C3_14 C4_14 H4C_14 109.5
H4A_14 C4_14 H4C_14 109.5
H4B_14 C4_14 H4C_14 109.5
C3_14 C5_14 H5A_14 109.5
C3_14 C5_14 H5B_14 109.5
H5A_14 C5_14 H5B_14 109.5
C3_14 C5_14 H5C_14 109.5
H5A_14 C5_14 H5C_14 109.5
H5B_14 C5_14 H5C_14 109.5
O6_14 C6_14 N1_15 120.6(6)
O6_14 C6_14 C1A_14 121.9(6)
N1_15 C6_14 C1A_14 117.5(5)
C6_14 N1_15 C1A_15 120.2(5)
C6_14 N1_15 H1_15 119.9
C1A_15 N1_15 H1_15 119.9
N1_15 C1A_15 C6_15 112.1(5)
N1_15 C1A_15 C2_15 110.0(5)
C6_15 C1A_15 C2_15 110.4(5)
N1_15 C1A_15 H1A_15 108.1
C6_15 C1A_15 H1A_15 108.1
C2_15 C1A_15 H1A_15 108.1
C3_15 C2_15 C1A_15 113.5(5)
C3_15 C2_15 H2A_15 108.9
C1A_15 C2_15 H2A_15 108.9
C3_15 C2_15 H2B_15 108.9
C1A_15 C2_15 H2B_15 108.9
H2A_15 C2_15 H2B_15 107.7
C5_15 C3_15 C2_15 111.3(6)
C5_15 C3_15 C4_15 111.1(6)
C2_15 C3_15 C4_15 109.3(6)
C5_15 C3_15 H3_15 108.4
C2_15 C3_15 H3_15 108.4
C4_15 C3_15 H3_15 108.4
C3_15 C4_15 H4A_15 109.5
C3_15 C4_15 H4B_15 109.5
H4A_15 C4_15 H4B_15 109.5
C3_15 C4_15 H4C_15 109.5
H4A_15 C4_15 H4C_15 109.5
H4B_15 C4_15 H4C_15 109.5
C3_15 C5_15 H5A_15 109.5
C3_15 C5_15 H5B_15 109.5
H5A_15 C5_15 H5B_15 109.5
C3_15 C5_15 H5C_15 109.5
H5A_15 C5_15 H5C_15 109.5
H5B_15 C5_15 H5C_15 109.5
O6_15 C6_15 N1_16 122.4(6)
O6_15 C6_15 C1A_15 120.6(6)
N1_16 C6_15 C1A_15 117.0(5)
C6_15 N1_16 C1A_16 120.9(5)
C6_15 N1_16 H1_16 119.5
C1A_16 N1_16 H1_16 119.5
N1_16 C1A_16 C6_16 111.0(6)
N1_16 C1A_16 C5_16 108.6(6)
C6_16 C1A_16 C5_16 107.4(7)
N1_16 C1A_16 C2_16 109.6(6)
C6_16 C1A_16 C2_16 112.8(6)
C5_16 C1A_16 C2_16 107.3(7)
C3_16 C2_16 C1A_16 105.2(9)
C3_16 C2_16 H2A_16 110.7
C1A_16 C2_16 H2A_16 110.7
C3_16 C2_16 H2B_16 110.7
C1A_16 C2_16 H2B_16 110.7
H2A_16 C2_16 H2B_16 108.8
O3_16 C3_16 C4_16 125(2)
O3_16 C3_16 C2_16 109.8(12)
C4_16 C3_16 C2_16 105.1(12)
O3_16 C3_16 H3_16 105.0
C4_16 C3_16 H3_16 105.0
C2_16 C3_16 H3_16 105.0
C7_16 O3_16 C3_16 113.8(16)
C3_16 C4_16 C5_16 104.8(12)
C3_16 C4_16 H4A_16 110.8
C5_16 C4_16 H4A_16 110.8
C3_16 C4_16 H4B_16 110.8
C5_16 C4_16 H4B_16 110.8
H4A_16 C4_16 H4B_16 108.9
C4_16 C5_16 C1A_16 102.6(11)
C4_16 C5_16 H5A_16 111.2
C1A_16 C5_16 H5A_16 111.2
C4_16 C5_16 H5B_16 111.2
C1A_16 C5_16 H5B_16 111.2
H5A_16 C5_16 H5B_16 109.2
O6_16 C6_16 O8_16 122.6(7)
O6_16 C6_16 C1A_16 125.2(7)
O8_16 C6_16 C1A_16 111.9(6)
O3_16 C7_16 H7A_16 109.5
O3_16 C7_16 H7B_16 109.5
H7A_16 C7_16 H7B_16 109.5
O3_16 C7_16 H7C_16 109.5
H7A_16 C7_16 H7C_16 109.5
H7B_16 C7_16 H7C_16 109.5
C6_16 O8_16 C8_16 116.1(7)
O8_16 C8_16 H8A_16 109.5
O8_16 C8_16 H8B_16 109.5
H8A_16 C8_16 H8B_16 109.5
O8_16 C8_16 H8C_16 109.5
H8A_16 C8_16 H8C_16 109.5
H8B_16 C8_16 H8C_16 109.5
C5_20 O1_20 C12_20 121.3(5)
O1_20 C12_20 C4_20 112.5(8)
O1_20 C12_20 C3_20 107.0(7)
C4_20 C12_20 C3_20 113.1(9)
O1_20 C12_20 C2_20 102.8(6)
C4_20 C12_20 C2_20 114.4(9)
C3_20 C12_20 C2_20 106.3(9)
C12_20 C2_20 H2A_20 109.5
C12_20 C2_20 H2B_20 109.5
H2A_20 C2_20 H2B_20 109.5
C12_20 C2_20 H2C_20 109.5
H2A_20 C2_20 H2C_20 109.5
H2B_20 C2_20 H2C_20 109.5
C12_20 C3_20 H3A_20 109.5
C12_20 C3_20 H3B_20 109.5
H3A_20 C3_20 H3B_20 109.5
C12_20 C3_20 H3C_20 109.5
H3A_20 C3_20 H3C_20 109.5
H3B_20 C3_20 H3C_20 109.5
C12_20 C4_20 H4A_20 109.5
C12_20 C4_20 H4B_20 109.5
H4A_20 C4_20 H4B_20 109.5
C12_20 C4_20 H4C_20 109.5
H4A_20 C4_20 H4C_20 109.5
H4B_20 C4_20 H4C_20 109.5
O5_20 C5_20 O1_20 125.2(6)
O5_20 C5_20 N1_21 122.7(6)
O1_20 C5_20 N1_21 112.0(5)
C5_20 N1_21 C1A_21 119.8(5)
C5_20 N1_21 H1_21 120.1
C1A_21 N1_21 H1_21 120.1
N1_21 C1A_21 C6_21 113.5(5)
N1_21 C1A_21 C2_21 111.3(5)
C6_21 C1A_21 C2_21 110.6(6)
N1_21 C1A_21 H1A_21 107.0
C6_21 C1A_21 H1A_21 107.0
C2_21 C1A_21 H1A_21 107.0
C3_21 C2_21 C1A_21 115.8(8)
C3_21 C2_21 H2A_21 108.3
C1A_21 C2_21 H2A_21 108.3
C3_21 C2_21 H2B_21 108.3
C1A_21 C2_21 H2B_21 108.3
H2A_21 C2_21 H2B_21 107.4
C4_21 C3_21 C2_21 112.5(10)
C4_21 C3_21 C5_21 109.0(11)
C2_21 C3_21 C5_21 105.4(12)
C4_21 C3_21 H3_21 109.9
C2_21 C3_21 H3_21 109.9
C5_21 C3_21 H3_21 109.9
C3_21 C4_21 H4A_21 109.5
C3_21 C4_21 H4B_21 109.5
H4A_21 C4_21 H4B_21 109.5
C3_21 C4_21 H4C_21 109.5
H4A_21 C4_21 H4C_21 109.5
H4B_21 C4_21 H4C_21 109.5
C3_21 C5_21 H5A_21 109.5
C3_21 C5_21 H5B_21 109.5
H5A_21 C5_21 H5B_21 109.5
C3_21 C5_21 H5C_21 109.5
H5A_21 C5_21 H5C_21 109.5
H5B_21 C5_21 H5C_21 109.5
O6_21 C6_21 N1_22 121.0(6)
O6_21 C6_21 C1A_21 118.1(6)
N1_22 C6_21 C1A_21 120.8(5)
C6_21 N1_22 C1A_22 119.7(5)
C6_21 N1_22 H1_22 120.2
C1A_22 N1_22 H1_22 120.2
N1_22 C1A_22 C6_22 112.1(5)
N1_22 C1A_22 C2_22 109.7(5)
C6_22 C1A_22 C2_22 112.6(5)
N1_22 C1A_22 H1A_22 107.4
C6_22 C1A_22 H1A_22 107.4
C2_22 C1A_22 H1A_22 107.4
C1A_22 C2_22 C3_22 116.0(5)
C1A_22 C2_22 H2A_22 108.3
C3_22 C2_22 H2A_22 108.3
C1A_22 C2_22 H2B_22 108.3
C3_22 C2_22 H2B_22 108.3
H2A_22 C2_22 H2B_22 107.4
C2_22 C3_22 C5_22 109.2(6)
C2_22 C3_22 C4_22 112.9(6)
C5_22 C3_22 C4_22 109.8(7)
C2_22 C3_22 H3_22 108.3
C5_22 C3_22 H3_22 108.3
C4_22 C3_22 H3_22 108.3
C3_22 C4_22 H4A_22 109.5
C3_22 C4_22 H4B_22 109.5
H4A_22 C4_22 H4B_22 109.5
C3_22 C4_22 H4C_22 109.5
H4A_22 C4_22 H4C_22 109.5
H4B_22 C4_22 H4C_22 109.5
C3_22 C5_22 H5A_22 109.5
C3_22 C5_22 H5B_22 109.5
H5A_22 C5_22 H5B_22 109.5
C3_22 C5_22 H5C_22 109.5
H5A_22 C5_22 H5C_22 109.5
H5B_22 C5_22 H5C_22 109.5
O6_22 C6_22 N1_23 121.9(5)
O6_22 C6_22 C1A_22 121.1(6)
N1_23 C6_22 C1A_22 117.0(5)
C6_22 N1_23 C1A_23 121.4(5)
C6_22 N1_23 H1_23 119.3
C1A_23 N1_23 H1_23 119.3
N1_23 C1A_23 C5_23 111.3(5)
N1_23 C1A_23 C6_23 110.9(5)
C5_23 C1A_23 C6_23 113.6(6)
N1_23 C1A_23 C2_23 108.9(5)
C5_23 C1A_23 C2_23 101.8(5)
C6_23 C1A_23 C2_23 109.9(5)
C3_23 C2_23 C1A_23 105.7(5)
C3_23 C2_23 H2A_23 110.6
C1A_23 C2_23 H2A_23 110.6
C3_23 C2_23 H2B_23 110.6
C1A_23 C2_23 H2B_23 110.6
H2A_23 C2_23 H2B_23 108.7
O3_23 C3_23 C4_23 110.8(6)
O3_23 C3_23 C2_23 108.3(6)
C4_23 C3_23 C2_23 106.1(6)
O3_23 C3_23 H3_23 110.5
C4_23 C3_23 H3_23 110.5
C2_23 C3_23 H3_23 110.5
C7_23 O3_23 C3_23 111.1(8)
C3_23 C4_23 C5_23 105.3(6)
C3_23 C4_23 H4A_23 110.7
C5_23 C4_23 H4A_23 110.7
C3_23 C4_23 H4B_23 110.7
C5_23 C4_23 H4B_23 110.7
H4A_23 C4_23 H4B_23 108.8
C1A_23 C5_23 C4_23 102.1(6)
C1A_23 C5_23 H5A_23 111.3
C4_23 C5_23 H5A_23 111.3
C1A_23 C5_23 H5B_23 111.3
C4_23 C5_23 H5B_23 111.3
H5A_23 C5_23 H5B_23 109.2
O6_23 C6_23 N1_24 123.3(6)
O6_23 C6_23 C1A_23 120.6(7)
N1_24 C6_23 C1A_23 115.9(5)
O3_23 C7_23 H7A_23 109.5
O3_23 C7_23 H7B_23 109.5
H7A_23 C7_23 H7B_23 109.5
O3_23 C7_23 H7C_23 109.5
H7A_23 C7_23 H7C_23 109.5
H7B_23 C7_23 H7C_23 109.5
C6_23 N1_24 C1A_24 121.9(6)
C6_23 N1_24 H1_24 119.1
C1A_24 N1_24 H1_24 119.1
N1_24 C1A_24 C6_24 113.4(5)
N1_24 C1A_24 C2_24 110.2(6)
C6_24 C1A_24 C2_24 109.4(6)
N1_24 C1A_24 H1A_24 107.9
C6_24 C1A_24 H1A_24 107.9
C2_24 C1A_24 H1A_24 107.9
C1A_24 C2_24 C3_24 107.4(9)
C1A_24 C2_24 H2A_24 110.2
C3_24 C2_24 H2A_24 110.2
C1A_24 C2_24 H2B_24 110.2
C3_24 C2_24 H2B_24 110.2
H2A_24 C2_24 H2B_24 108.5
C5_24 C3_24 C4_24 115.6(13)
C5_24 C3_24 C2_24 105.7(11)
C4_24 C3_24 C2_24 105.1(11)
C5_24 C3_24 H3_24 110.1
C4_24 C3_24 H3_24 110.1
C2_24 C3_24 H3_24 110.1
C3_24 C4_24 H4A_24 109.5
C3_24 C4_24 H4B_24 109.5
H4A_24 C4_24 H4B_24 109.5
C3_24 C4_24 H4C_24 109.5
H4A_24 C4_24 H4C_24 109.5
H4B_24 C4_24 H4C_24 109.5
C3_24 C5_24 H5A_24 109.5
C3_24 C5_24 H5B_24 109.5
H5A_24 C5_24 H5B_24 109.5
C3_24 C5_24 H5C_24 109.5
H5A_24 C5_24 H5C_24 109.5
H5B_24 C5_24 H5C_24 109.5
O6_24 C6_24 N1_25 122.2(6)
O6_24 C6_24 C1A_24 120.6(6)
N1_25 C6_24 C1A_24 117.2(5)
C6_24 N1_25 C1A_25 120.6(5)
C6_24 N1_25 H1_25 119.7
C1A_25 N1_25 H1_25 119.7
N1_25 C1A_25 C6_25 110.4(5)
N1_25 C1A_25 C2_25 108.7(5)
C6_25 C1A_25 C2_25 109.4(5)
N1_25 C1A_25 H1A_25 109.5
C6_25 C1A_25 H1A_25 109.5
C2_25 C1A_25 H1A_25 109.5
C3_25 C2_25 C1A_25 113.9(6)
C3_25 C2_25 H2A_25 108.8
C1A_25 C2_25 H2A_25 108.8
C3_25 C2_25 H2B_25 108.8
C1A_25 C2_25 H2B_25 108.8
H2A_25 C2_25 H2B_25 107.7
C4_25 C3_25 C2_25 113.3(7)
C4_25 C3_25 C5_25 110.5(7)
C2_25 C3_25 C5_25 108.0(7)
C4_25 C3_25 H3_25 108.3
C2_25 C3_25 H3_25 108.3
C5_25 C3_25 H3_25 108.3
C3_25 C4_25 H4A_25 109.5
C3_25 C4_25 H4B_25 109.5
H4A_25 C4_25 H4B_25 109.5
C3_25 C4_25 H4C_25 109.5
H4A_25 C4_25 H4C_25 109.5
H4B_25 C4_25 H4C_25 109.5
C3_25 C5_25 H5A_25 109.5
C3_25 C5_25 H5B_25 109.5
H5A_25 C5_25 H5B_25 109.5
C3_25 C5_25 H5C_25 109.5
H5A_25 C5_25 H5C_25 109.5
H5B_25 C5_25 H5C_25 109.5
O6_25 C6_25 N1_26 121.0(6)
O6_25 C6_25 C1A_25 121.1(6)
N1_26 C6_25 C1A_25 117.9(6)
C6_25 N1_26 C1A_26 121.7(6)
C6_25 N1_26 H1_26 119.1
C1A_26 N1_26 H1_26 119.1
N1_26 C1A_26 C6_26 108.6(7)
N1_26 C1A_26 C5_26 109.5(6)
C6_26 C1A_26 C5_26 111.3(8)
N1_26 C1A_26 C2_26 111.0(7)
C6_26 C1A_26 C2_26 113.2(7)
C5_26 C1A_26 C2_26 103.1(8)
C1A_26 C2_26 C3_26 106.5(7)
C1A_26 C2_26 H2A_26 110.4
C3_26 C2_26 H2A_26 110.4
C1A_26 C2_26 H2B_26 110.4
C3_26 C2_26 H2B_26 110.4
H2A_26 C2_26 H2B_26 108.6
O3_26 C3_26 C2_26 106.0(7)
O3_26 C3_26 C4_26 111.5(8)
C2_26 C3_26 C4_26 104.3(9)
O3_26 C3_26 H3_26 111.6
C2_26 C3_26 H3_26 111.6
C4_26 C3_26 H3_26 111.6
C7_26 O3_26 C3_26 113.7(10)
C5_26 C4_26 C3_26 107.2(9)
C5_26 C4_26 H4A_26 110.3
C3_26 C4_26 H4A_26 110.3
C5_26 C4_26 H4B_26 110.3
C3_26 C4_26 H4B_26 110.3
H4A_26 C4_26 H4B_26 108.5
C4_26 C5_26 C1A_26 104.2(9)
C4_26 C5_26 H5A_26 110.9
C1A_26 C5_26 H5A_26 110.9
C4_26 C5_26 H5B_26 110.9
C1A_26 C5_26 H5B_26 110.9
H5A_26 C5_26 H5B_26 108.9
O6_26 C6_26 O8_26 122.5(10)
O6_26 C6_26 C1A_26 124.0(10)
O8_26 C6_26 C1A_26 113.4(8)
O3_26 C7_26 H7A_26 109.5
O3_26 C7_26 H7B_26 109.5
H7A_26 C7_26 H7B_26 109.5
O3_26 C7_26 H7C_26 109.5
H7A_26 C7_26 H7C_26 109.5
H7B_26 C7_26 H7C_26 109.5
C6_26 O8_26 C8_26 115.4(10)
O8_26 C8_26 H8A_26 109.5
O8_26 C8_26 H8B_26 109.5
H8A_26 C8_26 H8B_26 109.5
O8_26 C8_26 H8C_26 109.5
H8A_26 C8_26 H8C_26 109.5
H8B_26 C8_26 H8C_26 109.5
C5_30 O1_30 C13_30 120.8(6)
O1_30 C13_30 C3_30 109.5(7)
O1_30 C13_30 C4_30 110.5(7)
C3_30 C13_30 C4_30 112.7(8)
O1_30 C13_30 C2_30 102.4(7)
C3_30 C13_30 C2_30 110.2(9)
C4_30 C13_30 C2_30 110.9(9)
C13_30 C2_30 H2A_30 109.5
C13_30 C2_30 H2B_30 109.5
H2A_30 C2_30 H2B_30 109.5
C13_30 C2_30 H2C_30 109.5
H2A_30 C2_30 H2C_30 109.5
H2B_30 C2_30 H2C_30 109.5
C13_30 C3_30 H3A_30 109.5
C13_30 C3_30 H3B_30 109.5
H3A_30 C3_30 H3B_30 109.5
C13_30 C3_30 H3C_30 109.5
H3A_30 C3_30 H3C_30 109.5
H3B_30 C3_30 H3C_30 109.5
C13_30 C4_30 H4A_30 109.5
C13_30 C4_30 H4B_30 109.5
H4A_30 C4_30 H4B_30 109.5
C13_30 C4_30 H4C_30 109.5
H4A_30 C4_30 H4C_30 109.5
H4B_30 C4_30 H4C_30 109.5
O5_30 C5_30 O1_30 126.1(6)
O5_30 C5_30 N1_31 122.5(7)
O1_30 C5_30 N1_31 111.4(6)
C5_30 N1_31 C1A_31 118.7(6)
C5_30 N1_31 H1_31 120.6
C1A_31 N1_31 H1_31 120.6
N1_31 C1A_31 C6_31 112.7(6)
N1_31 C1A_31 C2_31 111.7(5)
C6_31 C1A_31 C2_31 109.7(6)
N1_31 C1A_31 H1A_31 107.5
C6_31 C1A_31 H1A_31 107.5
C2_31 C1A_31 H1A_31 107.5
C3_31 C2_31 C1A_31 114.9(6)
C3_31 C2_31 H2A_31 108.5
C1A_31 C2_31 H2A_31 108.5
C3_31 C2_31 H2B_31 108.5
C1A_31 C2_31 H2B_31 108.5
H2A_31 C2_31 H2B_31 107.5
C5_31 C3_31 C2_31 114.2(7)
C5_31 C3_31 C4_31 109.9(8)
C2_31 C3_31 C4_31 111.3(7)
C5_31 C3_31 H3_31 107.0
C2_31 C3_31 H3_31 107.0
C4_31 C3_31 H3_31 107.0
C3_31 C4_31 H4A_31 109.5
C3_31 C4_31 H4B_31 109.5
H4A_31 C4_31 H4B_31 109.5
C3_31 C4_31 H4C_31 109.5
H4A_31 C4_31 H4C_31 109.5
H4B_31 C4_31 H4C_31 109.5
C3_31 C5_31 H5A_31 109.5
C3_31 C5_31 H5B_31 109.5
H5A_31 C5_31 H5B_31 109.5
C3_31 C5_31 H5C_31 109.5
H5A_31 C5_31 H5C_31 109.5
H5B_31 C5_31 H5C_31 109.5
O6_31 C6_31 N1_32 121.7(6)
O6_31 C6_31 C1A_31 117.8(6)
N1_32 C6_31 C1A_31 120.5(6)
C6_31 N1_32 C1A_32 119.5(6)
C6_31 N1_32 H1_32 120.3
C1A_32 N1_32 H1_32 120.3
C6_32 C1A_32 N1_32 110.4(6)
C6_32 C1A_32 C2_32 109.5(7)
N1_32 C1A_32 C2_32 111.5(6)
C6_32 C1A_32 H1A_32 108.5
N1_32 C1A_32 H1A_32 108.5
C2_32 C1A_32 H1A_32 108.5
C3_32 C2_32 C1A_32 116.6(9)
C3_32 C2_32 H2A_32 108.1
C1A_32 C2_32 H2A_32 108.1
C3_32 C2_32 H2B_32 108.1
C1A_32 C2_32 H2B_32 108.1
H2A_32 C2_32 H2B_32 107.3
C2_32 C3_32 C5_32 108.7(14)
C2_32 C3_32 C4_32 110.1(10)
C5_32 C3_32 C4_32 115.4(15)
C2_32 C3_32 H3_32 107.4
C5_32 C3_32 H3_32 107.4
C4_32 C3_32 H3_32 107.4
C3_32 C4_32 H4A_32 109.5
C3_32 C4_32 H4B_32 109.5
H4A_32 C4_32 H4B_32 109.5
C3_32 C4_32 H4C_32 109.5
H4A_32 C4_32 H4C_32 109.5
H4B_32 C4_32 H4C_32 109.5
C3_32 C5_32 H5A_32 109.5
C3_32 C5_32 H5B_32 109.5
H5A_32 C5_32 H5B_32 109.5
C3_32 C5_32 H5C_32 109.5
H5A_32 C5_32 H5C_32 109.5
H5B_32 C5_32 H5C_32 109.5
O6_32 C6_32 N1_33 122.9(7)
O6_32 C6_32 C1A_32 117.3(8)
N1_33 C6_32 C1A_32 119.8(6)
C6_32 N1_33 C1A_33 121.3(7)
C6_32 N1_33 H1_33 119.3
C1A_33 N1_33 H1_33 119.3
N1_33 C1A_33 C5_33 111.7(7)
N1_33 C1A_33 C6_33 111.1(6)
C5_33 C1A_33 C6_33 114.1(7)
N1_33 C1A_33 C2_33 108.6(6)
C5_33 C1A_33 C2_33 103.9(7)
C6_33 C1A_33 C2_33 106.9(7)
C3_33 C2_33 C1A_33 105.5(7)
C3_33 C2_33 H2A_33 110.6
C1A_33 C2_33 H2A_33 110.6
C3_33 C2_33 H2B_33 110.6
C1A_33 C2_33 H2B_33 110.6
H2A_33 C2_33 H2B_33 108.8
O3_33 C3_33 C4_33 113.5(7)
O3_33 C3_33 C2_33 106.0(7)
C4_33 C3_33 C2_33 105.2(8)
O3_33 C3_33 H3_33 110.6
C4_33 C3_33 H3_33 110.6
C2_33 C3_33 H3_33 110.6
C3_33 O3_33 C7_33 114.3(8)
C3_33 C4_33 C5_33 107.1(7)
C3_33 C4_33 H4A_33 110.3
C5_33 C4_33 H4A_33 110.3
C3_33 C4_33 H4B_33 110.3
C5_33 C4_33 H4B_33 110.3
H4A_33 C4_33 H4B_33 108.5
C1A_33 C5_33 C4_33 101.5(8)
C1A_33 C5_33 H5A_33 111.5
C4_33 C5_33 H5A_33 111.5
C1A_33 C5_33 H5B_33 111.5
C4_33 C5_33 H5B_33 111.5
H5A_33 C5_33 H5B_33 109.3
O6_33 C6_33 N1_34 122.8(7)
O6_33 C6_33 C1A_33 121.9(7)
N1_34 C6_33 C1A_33 115.2(6)
O3_33 C7_33 H7A_33 109.5
O3_33 C7_33 H7B_33 109.5
H7A_33 C7_33 H7B_33 109.5
O3_33 C7_33 H7C_33 109.5
H7A_33 C7_33 H7C_33 109.5
H7B_33 C7_33 H7C_33 109.5
C6_33 N1_34 C1A_34 121.6(6)
C6_33 N1_34 H1_34 119.2
C1A_34 N1_34 H1_34 119.2
N1_34 C1A_34 C6_34 111.9(5)
N1_34 C1A_34 C2_34 112.4(5)
C6_34 C1A_34 C2_34 108.4(5)
N1_34 C1A_34 H1A_34 108.0
C6_34 C1A_34 H1A_34 108.0
C2_34 C1A_34 H1A_34 108.0
C3_34 C2_34 C1A_34 115.6(6)
C3_34 C2_34 H2A_34 108.4
C1A_34 C2_34 H2A_34 108.4
C3_34 C2_34 H2B_34 108.4
C1A_34 C2_34 H2B_34 108.4
H2A_34 C2_34 H2B_34 107.4
C2_34 C3_34 C5_34 113.4(6)
C2_34 C3_34 C4_34 110.3(6)
C5_34 C3_34 C4_34 111.0(7)
C2_34 C3_34 H3_34 107.3
C5_34 C3_34 H3_34 107.3
C4_34 C3_34 H3_34 107.3
C3_34 C4_34 H4A_34 109.5
C3_34 C4_34 H4B_34 109.5
H4A_34 C4_34 H4B_34 109.5
C3_34 C4_34 H4C_34 109.5
H4A_34 C4_34 H4C_34 109.5
H4B_34 C4_34 H4C_34 109.5
C3_34 C5_34 H5A_34 109.5
C3_34 C5_34 H5B_34 109.5
H5A_34 C5_34 H5B_34 109.5
C3_34 C5_34 H5C_34 109.5
H5A_34 C5_34 H5C_34 109.5
H5B_34 C5_34 H5C_34 109.5
O6_34 C6_34 N1_35 122.0(6)
O6_34 C6_34 C1A_34 121.2(6)
N1_35 C6_34 C1A_34 116.6(5)
C6_34 N1_35 C1A_35 120.6(6)
C6_34 N1_35 H1_35 119.7
C1A_35 N1_35 H1_35 119.7
N1_35 C1A_35 C2_35 108.4(7)
N1_35 C1A_35 C6_35 112.6(6)
C2_35 C1A_35 C6_35 110.3(7)
N1_35 C1A_35 H1A_35 108.4
C2_35 C1A_35 H1A_35 108.4
C6_35 C1A_35 H1A_35 108.4
C3_35 C2_35 C1A_35 118.7(9)
C3_35 C2_35 H2A_35 107.6
C1A_35 C2_35 H2A_35 107.6
C3_35 C2_35 H2B_35 107.6
C1A_35 C2_35 H2B_35 107.6
H2A_35 C2_35 H2B_35 107.1
C2_35 C3_35 C5_35 112.8(10)
C2_35 C3_35 C4_35 111.6(11)
C5_35 C3_35 C4_35 111.8(11)
C2_35 C3_35 H3_35 106.7
C5_35 C3_35 H3_35 106.7
C4_35 C3_35 H3_35 106.7
C3_35 C4_35 H4A_35 109.5
C3_35 C4_35 H4B_35 109.5
H4A_35 C4_35 H4B_35 109.5
C3_35 C4_35 H4C_35 109.5
H4A_35 C4_35 H4C_35 109.5
H4B_35 C4_35 H4C_35 109.5
C3_35 C5_35 H5A_35 109.5
C3_35 C5_35 H5B_35 109.5
H5A_35 C5_35 H5B_35 109.5
C3_35 C5_35 H5C_35 109.5
H5A_35 C5_35 H5C_35 109.5
H5B_35 C5_35 H5C_35 109.5
O6_35 C6_35 N1_36 124.1(7)
O6_35 C6_35 C1A_35 120.7(7)
N1_36 C6_35 C1A_35 115.1(7)
C6_35 N1_36 C1A_36 121.5(8)
C6_35 N1_36 H1_36 119.3
C1A_36 N1_36 H1_36 119.3
N1_36 C1A_36 C6_36 113.8(8)
N1_36 C1A_36 C2_36 106.1(8)
C6_36 C1A_36 C2_36 109.4(9)
N1_36 C1A_36 C5_36 111.7(9)
C6_36 C1A_36 C5_36 110.0(9)
C2_36 C1A_36 C5_36 105.5(8)
C1A_36 C2_36 C3_36 98.2(10)
C1A_36 C2_36 H2A_36 112.1
C3_36 C2_36 H2A_36 112.1
C1A_36 C2_36 H2B_36 112.1
C3_36 C2_36 H2B_36 112.1
H2A_36 C2_36 H2B_36 109.8
O3_36 C3_36 C2_36 106.9(11)
O3_36 C3_36 C4_36 115.7(12)
C2_36 C3_36 C4_36 108.8(10)
O3_36 C3_36 H3_36 108.4
C2_36 C3_36 H3_36 108.4
C4_36 C3_36 H3_36 108.4
C3_36 O3_36 C7_36 110.8(12)
C5_36 C4_36 C3_36 96.9(11)
C5_36 C4_36 H4A_36 112.4
C3_36 C4_36 H4A_36 112.4
C5_36 C4_36 H4B_36 112.4
C3_36 C4_36 H4B_36 112.4
H4A_36 C4_36 H4B_36 109.9
C4_36 C5_36 C1A_36 103.8(10)
C4_36 C5_36 H5A_36 111.0
C1A_36 C5_36 H5A_36 111.0
C4_36 C5_36 H5B_36 111.0
C1A_36 C5_36 H5B_36 111.0
H5A_36 C5_36 H5B_36 109.0
O6_36 C6_36 O8_36 121.8(11)
O6_36 C6_36 C1A_36 125.2(11)
O8_36 C6_36 C1A_36 113.0(9)
O3_36 C7_36 H7A_36 109.5
O3_36 C7_36 H7B_36 109.5
H7A_36 C7_36 H7B_36 109.5
O3_36 C7_36 H7C_36 109.5
H7A_36 C7_36 H7C_36 109.5
H7B_36 C7_36 H7C_36 109.5
C6_36 O8_36 C8_36 117.5(11)
O8_36 C8_36 H8A_36 109.5
O8_36 C8_36 H8B_36 109.5
H8A_36 C8_36 H8B_36 109.5
O8_36 C8_36 H8C_36 109.5
H8A_36 C8_36 H8C_36 109.5
H8B_36 C8_36 H8C_36 109.5

loop_
_geom_bond_atom_site_label_1
_geom_bond_atom_site_label_2
_geom_bond_distance
O1_10 C5_10 1.344(7)
O1_10 C11_10 1.479(8)
C11_10 C3_10 1.508(11)
C11_10 C2_10 1.522(11)
C11_10 C4_10 1.523(12)
C2_10 H2A_10 0.9600
C2_10 H2B_10 0.9600
C2_10 H2C_10 0.9600
C3_10 H3A_10 0.9600
C3_10 H3B_10 0.9600
C3_10 H3C_10 0.9600
C4_10 H4A_10 0.9600
C4_10 H4B_10 0.9600
C4_10 H4C_10 0.9600
C5_10 O5_10 1.211(8)
C5_10 N1_11 1.379(8)
N1_11 C1A_11 1.424(8)
N1_11 H1_11 0.8600
C1A_11 C6_11 1.511(9)
C1A_11 C2_11 1.548(9)
C1A_11 H1A_11 0.9800
C2_11 C3_11 1.504(10)
C2_11 H2A_11 0.9700
C2_11 H2B_11 0.9700
C3_11 C4_11 1.505(12)
C3_11 C5_11 1.536(11)
C3_11 H3_11 0.9800
C4_11 H4A_11 0.9600
C4_11 H4B_11 0.9600
C4_11 H4C_11 0.9600
C5_11 H5A_11 0.9600
C5_11 H5B_11 0.9600
C5_11 H5C_11 0.9600
C6_11 O6_11 1.245(7)
C6_11 N1_12 1.353(8)
N1_12 C1A_12 1.443(10)
N1_12 H1_12 0.8600
C1A_12 C6_12 1.517(12)
C1A_12 C2_12 1.548(13)
C1A_12 H1A_12 0.9800
C2_12 C3_12 1.592(17)
C2_12 H2A_12 0.9700
C2_12 H2B_12 0.9700
C3_12 C5_12 1.451(18)
C3_12 C4_12 1.566(18)
C3_12 H3_12 0.9800
C4_12 H4A_12 0.9600
C4_12 H4B_12 0.9600
C4_12 H4C_12 0.9600
C5_12 H5A_12 0.9600
C5_12 H5B_12 0.9600
C5_12 H5C_12 0.9600
C6_12 O6_12 1.228(9)
C6_12 N1_13 1.332(11)
N1_13 C1A_13 1.453(11)
N1_13 H1_13 0.8600
C1A_13 C2_13 1.527(15)
C1A_13 C6_13 1.536(12)
C1A_13 C5_13 1.548(15)
C2_13 C3_13 1.543(5)
C2_13 H2A_13 0.9700
C2_13 H2B_13 0.9700
C3_13 O3_13 1.454(15)
C3_13 C4_13 1.540(5)
C3_13 H3_13 0.9800
O3_13 C7_13 1.455(17)
C4_13 C5_13 1.539(5)
C4_13 H4A_13 0.9700
C4_13 H4B_13 0.9700
C5_13 H5A_13 0.9700
C5_13 H5B_13 0.9700
C6_13 O6_13 1.184(9)
C6_13 N1_14 1.373(11)
C7_13 H7A_13 0.9600
C7_13 H7B_13 0.9600
C7_13 H7C_13 0.9600
N1_14 C1A_14 1.440(10)
N1_14 H1_14 0.8600
C1A_14 C6_14 1.511(10)
C1A_14 C2_14 1.549(12)
C1A_14 H1A_14 0.9800
C2_14 C3_14 1.547(12)
C2_14 H2A_14 0.9700
C2_14 H2B_14 0.9700
C3_14 C4_14 1.519(14)
C3_14 C5_14 1.56(2)
C3_14 H3_14 0.9800
C4_14 H4A_14 0.9600
C4_14 H4B_14 0.9600
C4_14 H4C_14 0.9600
C5_14 H5A_14 0.9600
C5_14 H5B_14 0.9600
C5_14 H5C_14 0.9600
C6_14 O6_14 1.220(8)
C6_14 N1_15 1.337(8)
N1_15 C1A_15 1.456(8)
N1_15 H1_15 0.8600
C1A_15 C6_15 1.508(8)
C1A_15 C2_15 1.555(8)
C1A_15 H1A_15 0.9800
C2_15 C3_15 1.532(9)
C2_15 H2A_15 0.9700
C2_15 H2B_15 0.9700
C3_15 C5_15 1.507(10)
C3_15 C4_15 1.545(11)
C3_15 H3_15 0.9800
C4_15 H4A_15 0.9600
C4_15 H4B_15 0.9600
C4_15 H4C_15 0.9600
C5_15 H5A_15 0.9600
C5_15 H5B_15 0.9600
C5_15 H5C_15 0.9600
C6_15 O6_15 1.253(7)
C6_15 N1_16 1.335(9)
N1_16 C1A_16 1.466(9)
N1_16 H1_16 0.8600
C1A_16 C6_16 1.498(11)
C1A_16 C5_16 1.549(11)
C1A_16 C2_16 1.575(11)
C2_16 C3_16 1.546(16)
C2_16 H2A_16 0.9700
C2_16 H2B_16 0.9700
C3_16 O3_16 1.451(15)
C3_16 C4_16 1.541(5)
C3_16 H3_16 0.9800
O3_16 C7_16 1.443(17)
C4_16 C5_16 1.543(5)
C4_16 H4A_16 0.9700
C4_16 H4B_16 0.9700
C5_16 H5A_16 0.9700
C5_16 H5B_16 0.9700
C6_16 O6_16 1.224(9)
C6_16 O8_16 1.325(9)
C7_16 H7A_16 0.9600
C7_16 H7B_16 0.9600
C7_16 H7C_16 0.9600
O8_16 C8_16 1.471(10)
C8_16 H8A_16 0.9600
C8_16 H8B_16 0.9600
C8_16 H8C_16 0.9600
O1_20 C5_20 1.328(8)
O1_20 C12_20 1.478(9)
C12_20 C4_20 1.511(16)
C12_20 C3_20 1.517(14)
C12_20 C2_20 1.520(12)
C2_20 H2A_20 0.9600
C2_20 H2B_20 0.9600
C2_20 H2C_20 0.9600
C3_20 H3A_20 0.9600
C3_20 H3B_20 0.9600
C3_20 H3C_20 0.9600
C4_20 H4A_20 0.9600
C4_20 H4B_20 0.9600
C4_20 H4C_20 0.9600
C5_20 O5_20 1.235(8)
C5_20 N1_21 1.353(8)
N1_21 C1A_21 1.436(8)
N1_21 H1_21 0.8600
C1A_21 C6_21 1.513(10)
C1A_21 C2_21 1.540(10)
C1A_21 H1A_21 0.9800
C2_21 C3_21 1.516(15)
C2_21 H2A_21 0.9700
C2_21 H2B_21 0.9700
C3_21 C4_21 1.507(16)
C3_21 C5_21 1.583(19)
C3_21 H3_21 0.9800
C4_21 H4A_21 0.9600
C4_21 H4B_21 0.9600
C4_21 H4C_21 0.9600
C5_21 H5A_21 0.9600
C5_21 H5B_21 0.9600
C5_21 H5C_21 0.9600
C6_21 O6_21 1.251(8)
C6_21 N1_22 1.340(8)
N1_22 C1A_22 1.452(8)
N1_22 H1_22 0.8600
C1A_22 C6_22 1.506(9)
C1A_22 C2_22 1.519(9)
C1A_22 H1A_22 0.9800
C2_22 C3_22 1.531(10)
C2_22 H2A_22 0.9700
C2_22 H2B_22 0.9700
C3_22 C5_22 1.537(10)
C3_22 C4_22 1.548(12)
C3_22 H3_22 0.9800
C4_22 H4A_22 0.9600
C4_22 H4B_22 0.9600
C4_22 H4C_22 0.9600
C5_22 H5A_22 0.9600
C5_22 H5B_22 0.9600
C5_22 H5C_22 0.9600
C6_22 O6_22 1.240(8)
C6_22 N1_23 1.357(8)
N1_23 C1A_23 1.470(8)
N1_23 H1_23 0.8600
C1A_23 C5_23 1.519(10)
C1A_23 C6_23 1.540(9)
C1A_23 C2_23 1.561(9)
C2_23 C3_23 1.541(10)
C2_23 H2A_23 0.9700
C2_23 H2B_23 0.9700
C3_23 O3_23 1.444(8)
C3_23 C4_23 1.503(11)
C3_23 H3_23 0.9800
O3_23 C7_23 1.435(13)
C4_23 C5_23 1.554(11)
C4_23 H4A_23 0.9700
C4_23 H4B_23 0.9700
C5_23 H5A_23 0.9700
C5_23 H5B_23 0.9700
C6_23 O6_23 1.221(8)
C6_23 N1_24 1.349(10)
C7_23 H7A_23 0.9600
C7_23 H7B_23 0.9600
C7_23 H7C_23 0.9600
N1_24 C1A_24 1.463(8)
N1_24 H1_24 0.8600
C1A_24 C6_24 1.512(10)
C1A_24 C2_24 1.520(14)
C1A_24 H1A_24 0.9800
C2_24 C3_24 1.608(16)
C2_24 H2A_24 0.9700
C2_24 H2B_24 0.9700
C3_24 C5_24 1.426(19)
C3_24 C4_24 1.523(19)
C3_24 H3_24 0.9800
C4_24 H4A_24 0.9600
C4_24 H4B_24 0.9600
C4_24 H4C_24 0.9600
C5_24 H5A_24 0.9600
C5_24 H5B_24 0.9600
C5_24 H5C_24 0.9600
C6_24 O6_24 1.240(8)
C6_24 N1_25 1.335(8)
N1_25 C1A_25 1.436(8)
N1_25 H1_25 0.8600
C1A_25 C6_25 1.525(9)
C1A_25 C2_25 1.559(9)
C1A_25 H1A_25 0.9800
C2_25 C3_25 1.523(10)
C2_25 H2A_25 0.9700
C2_25 H2B_25 0.9700
C3_25 C4_25 1.512(12)
C3_25 C5_25 1.541(12)
C3_25 H3_25 0.9800
C4_25 H4A_25 0.9600
C4_25 H4B_25 0.9600
C4_25 H4C_25 0.9600
C5_25 H5A_25 0.9600
C5_25 H5B_25 0.9600
C5_25 H5C_25 0.9600
C6_25 O6_25 1.241(8)
C6_25 N1_26 1.335(9)
N1_26 C1A_26 1.464(10)
N1_26 H1_26 0.8600
C1A_26 C6_26 1.495(14)
C1A_26 C5_26 1.524(11)
C1A_26 C2_26 1.543(13)
C2_26 C3_26 1.548(14)
C2_26 H2A_26 0.9700
C2_26 H2B_26 0.9700
C3_26 O3_26 1.447(11)
C3_26 C4_26 1.556(15)
C3_26 H3_26 0.9800
O3_26 C7_26 1.427(13)
C4_26 C5_26 1.516(17)
C4_26 H4A_26 0.9700
C4_26 H4B_26 0.9700
C5_26 H5A_26 0.9700
C5_26 H5B_26 0.9700
C6_26 O6_26 1.236(11)
C6_26 O8_26 1.339(13)
C7_26 H7A_26 0.9600
C7_26 H7B_26 0.9600
C7_26 H7C_26 0.9600
O8_26 C8_26 1.442(13)
C8_26 H8A_26 0.9600
C8_26 H8B_26 0.9600
C8_26 H8C_26 0.9600
O1_30 C5_30 1.333(9)
O1_30 C13_30 1.471(9)
C13_30 C3_30 1.494(13)
C13_30 C4_30 1.497(14)
C13_30 C2_30 1.534(14)
C2_30 H2A_30 0.9600
C2_30 H2B_30 0.9600
C2_30 H2C_30 0.9600
C3_30 H3A_30 0.9600
C3_30 H3B_30 0.9600
C3_30 H3C_30 0.9600
C4_30 H4A_30 0.9600
C4_30 H4B_30 0.9600
C4_30 H4C_30 0.9600
C5_30 O5_30 1.222(9)
C5_30 N1_31 1.352(9)
N1_31 C1A_31 1.454(9)
N1_31 H1_31 0.8600
C1A_31 C6_31 1.530(10)
C1A_31 C2_31 1.539(9)
C1A_31 H1A_31 0.9800
C2_31 C3_31 1.533(11)
C2_31 H2A_31 0.9700
C2_31 H2B_31 0.9700
C3_31 C5_31 1.522(13)
C3_31 C4_31 1.543(13)
C3_31 H3_31 0.9800
C4_31 H4A_31 0.9600
C4_31 H4B_31 0.9600
C4_31 H4C_31 0.9600
C5_31 H5A_31 0.9600
C5_31 H5B_31 0.9600
C5_31 H5C_31 0.9600
C6_31 O6_31 1.257(8)
C6_31 N1_32 1.314(9)
N1_32 C1A_32 1.500(10)
N1_32 H1_32 0.8600
C1A_32 C6_32 1.496(11)
C1A_32 C2_32 1.569(11)
C1A_32 H1A_32 0.9800
C2_32 C3_32 1.462(17)
C2_32 H2A_32 0.9700
C2_32 H2B_32 0.9700
C3_32 C5_32 1.50(2)
C3_32 C4_32 1.53(2)
C3_32 H3_32 0.9800
C4_32 H4A_32 0.9600
C4_32 H4B_32 0.9600
C4_32 H4C_32 0.9600
C5_32 H5A_32 0.9600
C5_32 H5B_32 0.9600
C5_32 H5C_32 0.9600
C6_32 O6_32 1.253(9)
C6_32 N1_33 1.324(11)
N1_33 C1A_33 1.470(10)
N1_33 H1_33 0.8600
C1A_33 C5_33 1.528(11)
C1A_33 C6_33 1.537(11)
C1A_33 C2_33 1.560(13)
C2_33 C3_33 1.558(11)
C2_33 H2A_33 0.9700
C2_33 H2B_33 0.9700
C3_33 O3_33 1.425(10)
C3_33 C4_33 1.531(14)
C3_33 H3_33 0.9800
O3_33 C7_33 1.454(11)
C4_33 C5_33 1.562(14)
C4_33 H4A_33 0.9700
C4_33 H4B_33 0.9700
C5_33 H5A_33 0.9700
C5_33 H5B_33 0.9700
C6_33 O6_33 1.197(10)
C6_33 N1_34 1.357(10)
C7_33 H7A_33 0.9600
C7_33 H7B_33 0.9600
C7_33 H7C_33 0.9600
N1_34 C1A_34 1.453(9)
N1_34 H1_34 0.8600
C1A_34 C6_34 1.538(10)
C1A_34 C2_34 1.547(9)
C1A_34 H1A_34 0.9800
C2_34 C3_34 1.509(10)
C2_34 H2A_34 0.9700
C2_34 H2B_34 0.9700
C3_34 C5_34 1.512(11)
C3_34 C4_34 1.513(10)
C3_34 H3_34 0.9800
C4_34 H4A_34 0.9600
C4_34 H4B_34 0.9600
C4_34 H4C_34 0.9600
C5_34 H5A_34 0.9600
C5_34 H5B_34 0.9600
C5_34 H5C_34 0.9600
C6_34 O6_34 1.233(8)
C6_34 N1_35 1.330(8)
N1_35 C1A_35 1.439(10)
N1_35 H1_35 0.8600
C1A_35 C2_35 1.533(11)
C1A_35 C6_35 1.551(11)
C1A_35 H1A_35 0.9800
C2_35 C3_35 1.472(15)
C2_35 H2A_35 0.9700
C2_35 H2B_35 0.9700
C3_35 C5_35 1.53(2)
C3_35 C4_35 1.573(17)
C3_35 H3_35 0.9800
C4_35 H4A_35 0.9600
C4_35 H4B_35 0.9600
C4_35 H4C_35 0.9600
C5_35 H5A_35 0.9600
C5_35 H5B_35 0.9600
C5_35 H5C_35 0.9600
C6_35 O6_35 1.237(10)
C6_35 N1_36 1.339(11)
N1_36 C1A_36 1.445(11)
N1_36 H1_36 0.8600
C1A_36 C6_36 1.498(15)
C1A_36 C2_36 1.534(16)
C1A_36 C5_36 1.571(15)
C2_36 C3_36 1.597(17)
C2_36 H2A_36 0.9700
C2_36 H2B_36 0.9700
C3_36 O3_36 1.443(13)
C3_36 C4_36 1.641(19)
C3_36 H3_36 0.9800
O3_36 C7_36 1.454(14)
C4_36 C5_36 1.407(17)
C4_36 H4A_36 0.9700
C4_36 H4B_36 0.9700
C5_36 H5A_36 0.9700
C5_36 H5B_36 0.9700
C6_36 O6_36 1.257(14)
C6_36 O8_36 1.275(14)
C7_36 H7A_36 0.9600
C7_36 H7B_36 0.9600
C7_36 H7C_36 0.9600
O8_36 C8_36 1.455(14)
C8_36 H8A_36 0.9600
C8_36 H8B_36 0.9600
C8_36 H8C_36 0.9600

loop_
_geom_torsion_atom_site_label_1
_geom_torsion_atom_site_label_2
_geom_torsion_atom_site_label_3
_geom_torsion_atom_site_label_4
_geom_torsion
C5_10 O1_10 C11_10 C3_10 54.6(8)
C5_10 O1_10 C11_10 C2_10 170.8(7)
C5_10 O1_10 C11_10 C4_10 -70.1(8)
C11_10 O1_10 C5_10 O5_10 8.9(10)
C11_10 O1_10 C5_10 N1_11 -169.8(6)
O5_10 C5_10 N1_11 C1A_11 2.8(10)
O1_10 C5_10 N1_11 C1A_11 -178.4(5)
C5_10 N1_11 C1A_11 C6_11 -68.6(7)
C5_10 N1_11 C1A_11 C2_11 169.5(6)
N1_11 C1A_11 C2_11 C3_11 -61.0(7)
C6_11 C1A_11 C2_11 C3_11 174.1(5)
C1A_11 C2_11 C3_11 C4_11 -59.5(8)
C1A_11 C2_11 C3_11 C5_11 177.3(6)
N1_11 C1A_11 C6_11 O6_11 162.3(5)
C2_11 C1A_11 C6_11 O6_11 -74.7(7)
N1_11 C1A_11 C6_11 N1_12 -14.4(8)
C2_11 C1A_11 C6_11 N1_12 108.5(6)
O6_11 C6_11 N1_12 C1A_12 -4.4(9)
C1A_11 C6_11 N1_12 C1A_12 172.4(6)
C6_11 N1_12 C1A_12 C6_12 -62.3(8)
C6_11 N1_12 C1A_12 C2_12 175.7(7)
N1_12 C1A_12 C2_12 C3_12 -80.6(11)
C6_12 C1A_12 C2_12 C3_12 153.8(9)
C1A_12 C2_12 C3_12 C5_12 -41.9(16)
C1A_12 C2_12 C3_12 C4_12 -165.3(10)
N1_12 C1A_12 C6_12 O6_12 154.8(7)
C2_12 C1A_12 C6_12 O6_12 -79.5(9)
N1_12 C1A_12 C6_12 N1_13 -24.5(10)
C2_12 C1A_12 C6_12 N1_13 101.2(9)
O6_12 C6_12 N1_13 C1A_13 -3.4(11)
C1A_12 C6_12 N1_13 C1A_13 175.9(7)
C6_12 N1_13 C1A_13 C2_13 179.7(7)
C6_12 N1_13 C1A_13 C6_13 -56.1(11)
C6_12 N1_13 C1A_13 C5_13 68.8(10)
N1_13 C1A_13 C2_13 C3_13 -97.8(9)
C6_13 C1A_13 C2_13 C3_13 138.1(8)
C5_13 C1A_13 C2_13 C3_13 20.5(10)
C1A_13 C2_13 C3_13 O3_13 -109.8(13)
C1A_13 C2_13 C3_13 C4_13 9.1(12)
C4_13 C3_13 O3_13 C7_13 151(2)
C2_13 C3_13 O3_13 C7_13 -87(2)
O3_13 C3_13 C4_13 C5_13 88.3(13)
C2_13 C3_13 C4_13 C5_13 -34.0(13)
C3_13 C4_13 C5_13 C1A_13 47.7(14)
N1_13 C1A_13 C5_13 C4_13 71.3(13)
C2_13 C1A_13 C5_13 C4_13 -45.3(13)
C6_13 C1A_13 C5_13 C4_13 -163.4(11)
N1_13 C1A_13 C6_13 O6_13 148.8(10)
C2_13 C1A_13 C6_13 O6_13 -88.0(13)
C5_13 C1A_13 C6_13 O6_13 23.2(15)
N1_13 C1A_13 C6_13 N1_14 -38.2(11)
C2_13 C1A_13 C6_13 N1_14 85.0(9)
C5_13 C1A_13 C6_13 N1_14 -163.9(9)
O6_13 C6_13 N1_14 C1A_14 -8.5(14)
C1A_13 C6_13 N1_14 C1A_14 178.5(7)
C6_13 N1_14 C1A_14 C6_14 -77.3(9)
C6_13 N1_14 C1A_14 C2_14 162.4(7)
N1_14 C1A_14 C2_14 C3_14 -70.1(9)
C6_14 C1A_14 C2_14 C3_14 165.7(7)
C1A_14 C2_14 C3_14 C4_14 165.8(8)
C1A_14 C2_14 C3_14 C5_14 -70.2(13)
N1_14 C1A_14 C6_14 O6_14 140.4(7)
C2_14 C1A_14 C6_14 O6_14 -98.2(8)
N1_14 C1A_14 C6_14 N1_15 -39.6(9)
C2_14 C1A_14 C6_14 N1_15 81.8(7)
O6_14 C6_14 N1_15 C1A_15 -2.4(9)
C1A_14 C6_14 N1_15 C1A_15 177.6(6)
C6_14 N1_15 C1A_15 C6_15 -62.9(7)
C6_14 N1_15 C1A_15 C2_15 173.9(6)
N1_15 C1A_15 C2_15 C3_15 -173.4(5)
C6_15 C1A_15 C2_15 C3_15 62.4(7)
C1A_15 C2_15 C3_15 C5_15 65.9(7)
C1A_15 C2_15 C3_15 C4_15 -171.0(6)
N1_15 C1A_15 C6_15 O6_15 142.6(6)
C2_15 C1A_15 C6_15 O6_15 -94.4(7)
N1_15 C1A_15 C6_15 N1_16 -40.8(7)
C2_15 C1A_15 C6_15 N1_16 82.1(7)
O6_15 C6_15 N1_16 C1A_16 0.8(9)
C1A_15 C6_15 N1_16 C1A_16 -175.7(6)
C6_15 N1_16 C1A_16 C6_16 56.6(8)
C6_15 N1_16 C1A_16 C5_16 174.5(7)
C6_15 N1_16 C1A_16 C2_16 -68.6(8)
N1_16 C1A_16 C2_16 C3_16 -113.0(9)
C6_16 C1A_16 C2_16 C3_16 122.8(9)
C5_16 C1A_16 C2_16 C3_16 4.8(11)
C1A_16 C2_16 C3_16 O3_16 -118.2(15)
C1A_16 C2_16 C3_16 C4_16 19.0(17)
C4_16 C3_16 O3_16 C7_16 79(3)
C2_16 C3_16 O3_16 C7_16 -154(2)
O3_16 C3_16 C4_16 C5_16 92(2)
C2_16 C3_16 C4_16 C5_16 -36(2)
C3_16 C4_16 C5_16 C1A_16 38(2)
N1_16 C1A_16 C5_16 C4_16 92.0(13)
C6_16 C1A_16 C5_16 C4_16 -147.8(13)
C2_16 C1A_16 C5_16 C4_16 -26.4(14)
N1_16 C1A_16 C6_16 O6_16 -147.3(7)
C5_16 C1A_16 C6_16 O6_16 94.1(9)
C2_16 C1A_16 C6_16 O6_16 -23.9(10)
N1_16 C1A_16 C6_16 O8_16 37.9(8)
C5_16 C1A_16 C6_16 O8_16 -80.6(8)
C2_16 C1A_16 C6_16 O8_16 161.4(6)
O6_16 C6_16 O8_16 C8_16 0.0(11)
C1A_16 C6_16 O8_16 C8_16 174.9(7)
C5_20 O1_20 C12_20 C4_20 -62.0(10)
C5_20 O1_20 C12_20 C3_20 62.8(9)
C5_20 O1_20 C12_20 C2_20 174.5(8)
C12_20 O1_20 C5_20 O5_20 4.1(10)
C12_20 O1_20 C5_20 N1_21 -175.2(6)
O5_20 C5_20 N1_21 C1A_21 4.6(9)
O1_20 C5_20 N1_21 C1A_21 -176.0(5)
C5_20 N1_21 C1A_21 C6_21 -68.3(7)
C5_20 N1_21 C1A_21 C2_21 166.1(6)
N1_21 C1A_21 C2_21 C3_21 -62.4(9)
C6_21 C1A_21 C2_21 C3_21 170.3(7)
C1A_21 C2_21 C3_21 C4_21 -56.3(13)
C1A_21 C2_21 C3_21 C5_21 -174.9(9)
N1_21 C1A_21 C6_21 O6_21 162.8(5)
C2_21 C1A_21 C6_21 O6_21 -71.2(7)
N1_21 C1A_21 C6_21 N1_22 -15.1(8)
C2_21 C1A_21 C6_21 N1_22 110.9(6)
O6_21 C6_21 N1_22 C1A_22 -6.1(9)
C1A_21 C6_21 N1_22 C1A_22 171.8(5)
C6_21 N1_22 C1A_22 C6_22 -55.2(7)
C6_21 N1_22 C1A_22 C2_22 178.9(5)
N1_22 C1A_22 C2_22 C3_22 -176.7(5)
C6_22 C1A_22 C2_22 C3_22 57.8(7)
C1A_22 C2_22 C3_22 C5_22 -178.0(6)
C1A_22 C2_22 C3_22 C4_22 59.6(8)
N1_22 C1A_22 C6_22 O6_22 149.5(6)
C2_22 C1A_22 C6_22 O6_22 -86.3(7)
N1_22 C1A_22 C6_22 N1_23 -32.0(7)
C2_22 C1A_22 C6_22 N1_23 92.2(7)
O6_22 C6_22 N1_23 C1A_23 0.1(9)
C1A_22 C6_22 N1_23 C1A_23 -178.4(5)
C6_22 N1_23 C1A_23 C5_23 65.8(7)
C6_22 N1_23 C1A_23 C6_23 -61.6(7)
C6_22 N1_23 C1A_23 C2_23 177.3(5)
N1_23 C1A_23 C2_23 C3_23 -85.7(6)
C5_23 C1A_23 C2_23 C3_23 31.9(6)
C6_23 C1A_23 C2_23 C3_23 152.6(5)
C1A_23 C2_23 C3_23 O3_23 -127.0(6)
C1A_23 C2_23 C3_23 C4_23 -8.0(7)
C4_23 C3_23 O3_23 C7_23 91.0(10)
C2_23 C3_23 O3_23 C7_23 -153.1(9)
O3_23 C3_23 C4_23 C5_23 98.7(7)
C2_23 C3_23 C4_23 C5_23 -18.6(7)
N1_23 C1A_23 C5_23 C4_23 73.2(6)
C6_23 C1A_23 C5_23 C4_23 -160.8(6)
C2_23 C1A_23 C5_23 C4_23 -42.7(6)
C3_23 C4_23 C5_23 C1A_23 38.9(7)
N1_23 C1A_23 C6_23 O6_23 155.0(6)
C5_23 C1A_23 C6_23 O6_23 28.8(9)
C2_23 C1A_23 C6_23 O6_23 -84.5(8)
N1_23 C1A_23 C6_23 N1_24 -30.5(8)
C5_23 C1A_23 C6_23 N1_24 -156.7(6)
C2_23 C1A_23 C6_23 N1_24 90.0(7)
O6_23 C6_23 N1_24 C1A_24 -10.6(11)
C1A_23 C6_23 N1_24 C1A_24 175.1(6)
C6_23 N1_24 C1A_24 C6_24 -86.6(8)
C6_23 N1_24 C1A_24 C2_24 150.4(7)
N1_24 C1A_24 C2_24 C3_24 -71.1(9)
C6_24 C1A_24 C2_24 C3_24 163.6(7)
C1A_24 C2_24 C3_24 C5_24 -140.9(10)
C1A_24 C2_24 C3_24 C4_24 96.4(12)
N1_24 C1A_24 C6_24 O6_24 145.5(7)
C2_24 C1A_24 C6_24 O6_24 -91.0(9)
N1_24 C1A_24 C6_24 N1_25 -35.5(9)
C2_24 C1A_24 C6_24 N1_25 88.0(8)
O6_24 C6_24 N1_25 C1A_25 0.1(10)
C1A_24 C6_24 N1_25 C1A_25 -178.8(6)
C6_24 N1_25 C1A_25 C6_25 -62.2(7)
C6_24 N1_25 C1A_25 C2_25 177.8(6)
N1_25 C1A_25 C2_25 C3_25 -176.8(6)
C6_25 C1A_25 C2_25 C3_25 62.6(7)
C1A_25 C2_25 C3_25 C4_25 65.1(9)
C1A_25 C2_25 C3_25 C5_25 -172.0(6)
N1_25 C1A_25 C6_25 O6_25 140.5(6)
C2_25 C1A_25 C6_25 O6_25 -99.9(7)
N1_25 C1A_25 C6_25 N1_26 -39.4(8)
C2_25 C1A_25 C6_25 N1_26 80.1(7)
O6_25 C6_25 N1_26 C1A_26 -0.3(11)
C1A_25 C6_25 N1_26 C1A_26 179.7(7)
C6_25 N1_26 C1A_26 C6_26 52.4(10)
C6_25 N1_26 C1A_26 C5_26 174.1(8)
C6_25 N1_26 C1A_26 C2_26 -72.7(10)
N1_26 C1A_26 C2_26 C3_26 -84.5(8)
C6_26 C1A_26 C2_26 C3_26 153.1(7)
C5_26 C1A_26 C2_26 C3_26 32.7(9)
C1A_26 C2_26 C3_26 O3_26 -131.9(8)
C1A_26 C2_26 C3_26 C4_26 -14.1(10)
C2_26 C3_26 O3_26 C7_26 -163.1(9)
C4_26 C3_26 O3_26 C7_26 84.0(12)
O3_26 C3_26 C4_26 C5_26 104.0(10)
C2_26 C3_26 C4_26 C5_26 -9.9(10)
C3_26 C4_26 C5_26 C1A_26 30.4(10)
N1_26 C1A_26 C5_26 C4_26 79.7(10)
C6_26 C1A_26 C5_26 C4_26 -160.2(8)
C2_26 C1A_26 C5_26 C4_26 -38.6(9)
N1_26 C1A_26 C6_26 O6_26 -143.0(8)
C5_26 C1A_26 C6_26 O6_26 96.3(11)
C2_26 C1A_26 C6_26 O6_26 -19.3(12)
N1_26 C1A_26 C6_26 O8_26 39.4(9)
C5_26 C1A_26 C6_26 O8_26 -81.2(9)
C2_26 C1A_26 C6_26 O8_26 163.2(7)
O6_26 C6_26 O8_26 C8_26 5.1(13)
C1A_26 C6_26 O8_26 C8_26 -177.3(9)
C5_30 O1_30 C13_30 C3_30 64.9(10)
C5_30 O1_30 C13_30 C4_30 -59.9(10)
C5_30 O1_30 C13_30 C2_30 -178.2(8)
C13_30 O1_30 C5_30 O5_30 5.9(12)
C13_30 O1_30 C5_30 N1_31 -174.7(7)
O5_30 C5_30 N1_31 C1A_31 7.7(11)
O1_30 C5_30 N1_31 C1A_31 -171.7(6)
C5_30 N1_31 C1A_31 C6_31 -67.8(8)
C5_30 N1_31 C1A_31 C2_31 168.2(6)
N1_31 C1A_31 C2_31 C3_31 -85.9(8)
C6_31 C1A_31 C2_31 C3_31 148.5(6)
C1A_31 C2_31 C3_31 C5_31 61.3(9)
C1A_31 C2_31 C3_31 C4_31 -63.9(9)
N1_31 C1A_31 C6_31 O6_31 160.6(6)
C2_31 C1A_31 C6_31 O6_31 -74.3(8)
N1_31 C1A_31 C6_31 N1_32 -16.3(9)
C2_31 C1A_31 C6_31 N1_32 108.8(7)
O6_31 C6_31 N1_32 C1A_32 -3.6(10)
C1A_31 C6_31 N1_32 C1A_32 173.2(6)
C6_31 N1_32 C1A_32 C6_32 -58.0(9)
C6_31 N1_32 C1A_32 C2_32 -179.9(7)
C6_32 C1A_32 C2_32 C3_32 126.3(10)
N1_32 C1A_32 C2_32 C3_32 -111.2(10)
C1A_32 C2_32 C3_32 C5_32 -71.9(14)
C1A_32 C2_32 C3_32 C4_32 55.4(13)
N1_32 C1A_32 C6_32 O6_32 149.8(7)
C2_32 C1A_32 C6_32 O6_32 -87.1(9)
N1_32 C1A_32 C6_32 N1_33 -29.7(9)
C2_32 C1A_32 C6_32 N1_33 93.4(9)
O6_32 C6_32 N1_33 C1A_33 1.8(11)
C1A_32 C6_32 N1_33 C1A_33 -178.6(6)
C6_32 N1_33 C1A_33 C5_33 67.8(10)
C6_32 N1_33 C1A_33 C6_33 -60.9(9)
C6_32 N1_33 C1A_33 C2_33 -178.2(6)
N1_33 C1A_33 C2_33 C3_33 -86.3(7)
C5_33 C1A_33 C2_33 C3_33 32.7(8)
C6_33 C1A_33 C2_33 C3_33 153.7(6)
C1A_33 C2_33 C3_33 O3_33 -131.1(7)
C1A_33 C2_33 C3_33 C4_33 -10.6(8)
C4_33 C3_33 O3_33 C7_33 85.2(11)
C2_33 C3_33 O3_33 C7_33 -159.8(9)
O3_33 C3_33 C4_33 C5_33 100.6(9)
C2_33 C3_33 C4_33 C5_33 -14.9(9)
N1_33 C1A_33 C5_33 C4_33 76.0(9)
C6_33 C1A_33 C5_33 C4_33 -156.8(8)
C2_33 C1A_33 C5_33 C4_33 -40.8(8)
C3_33 C4_33 C5_33 C1A_33 34.9(9)
N1_33 C1A_33 C6_33 O6_33 149.1(9)
C5_33 C1A_33 C6_33 O6_33 21.7(14)
C2_33 C1A_33 C6_33 O6_33 -92.6(11)
N1_33 C1A_33 C6_33 N1_34 -33.1(10)
C5_33 C1A_33 C6_33 N1_34 -160.6(8)
C2_33 C1A_33 C6_33 N1_34 85.2(8)
O6_33 C6_33 N1_34 C1A_34 -3.0(14)
C1A_33 C6_33 N1_34 C1A_34 179.2(7)
C6_33 N1_34 C1A_34 C6_34 -86.3(8)
C6_33 N1_34 C1A_34 C2_34 151.4(7)
N1_34 C1A_34 C2_34 C3_34 -80.7(7)
C6_34 C1A_34 C2_34 C3_34 155.0(6)
C1A_34 C2_34 C3_34 C5_34 64.5(9)
C1A_34 C2_34 C3_34 C4_34 -170.4(6)
N1_34 C1A_34 C6_34 O6_34 148.0(6)
C2_34 C1A_34 C6_34 O6_34 -87.4(7)
N1_34 C1A_34 C6_34 N1_35 -36.7(8)
C2_34 C1A_34 C6_34 N1_35 87.8(7)
O6_34 C6_34 N1_35 C1A_35 -2.0(10)
C1A_34 C6_34 N1_35 C1A_35 -177.3(6)
C6_34 N1_35 C1A_35 C2_35 172.4(7)
C6_34 N1_35 C1A_35 C6_35 -65.2(9)
N1_35 C1A_35 C2_35 C3_35 -178.9(9)
C6_35 C1A_35 C2_35 C3_35 57.3(12)
C1A_35 C2_35 C3_35 C5_35 58.6(14)
C1A_35 C2_35 C3_35 C4_35 -174.6(10)
N1_35 C1A_35 C6_35 O6_35 139.1(7)
C2_35 C1A_35 C6_35 O6_35 -99.5(9)
N1_35 C1A_35 C6_35 N1_36 -42.3(9)
C2_35 C1A_35 C6_35 N1_36 79.0(9)
O6_35 C6_35 N1_36 C1A_36 4.5(12)
C1A_35 C6_35 N1_36 C1A_36 -174.0(7)
C6_35 N1_36 C1A_36 C6_36 -56.9(12)
C6_35 N1_36 C1A_36 C2_36 -177.2(8)
C6_35 N1_36 C1A_36 C5_36 68.3(11)
N1_36 C1A_36 C2_36 C3_36 -93.1(9)
C6_36 C1A_36 C2_36 C3_36 143.7(9)
C5_36 C1A_36 C2_36 C3_36 25.5(11)
C1A_36 C2_36 C3_36 O3_36 -122.4(10)
C1A_36 C2_36 C3_36 C4_36 3.2(12)
C2_36 C3_36 O3_36 C7_36 -158.4(13)
C4_36 C3_36 O3_36 C7_36 80.3(16)
O3_36 C3_36 C4_36 C5_36 86.9(13)
C2_36 C3_36 C4_36 C5_36 -33.4(13)
C3_36 C4_36 C5_36 C1A_36 48.5(11)
N1_36 C1A_36 C5_36 C4_36 62.8(12)
C6_36 C1A_36 C5_36 C4_36 -169.9(11)
C2_36 C1A_36 C5_36 C4_36 -52.1(12)
N1_36 C1A_36 C6_36 O6_36 143.1(12)
C2_36 C1A_36 C6_36 O6_36 -98.4(14)
C5_36 C1A_36 C6_36 O6_36 17.0(16)
N1_36 C1A_36 C6_36 O8_36 -37.7(14)
C2_36 C1A_36 C6_36 O8_36 80.8(12)
C5_36 C1A_36 C6_36 O8_36 -163.8(10)
O6_36 C6_36 O8_36 C8_36 13.8(19)
C1A_36 C6_36 O8_36 C8_36 -165.5(12)
